data_4132758
loop_
_publ_author_name
'Oki, Kosuke'
'Takase, Masayoshi'
'Mori, Shigeki'
'Shiotari, Akitoshi'
'Sugimoto, Yoshiaki'
'Ohara, Keishi'
'Okujima, Tetsuo'
'Uno, Hidemitsu'

_publ_section_title
;
 Synthesis, Structures, and Properties of Core-Expanded Azacoronene
 Analogue: A Twisted \p-System with Two N-Doped Heptagons.
;
_journal_issue 33
_journal_name_full 'Journal of the American Chemical Society'
_journal_page_first 10430
_journal_page_last 10434
_journal_paper_doi 10.1021/jacs.8b06079
_journal_volume 140
_journal_year 2018
_chemical_formula_moiety 'C74 H80 N8'
_chemical_formula_sum 'C74 H80 N8'
_chemical_formula_weight 1081.50
_space_group_crystal_system triclinic
_space_group_IT_number 2
_space_group_name_Hall '-P 1'
_space_group_name_H-M_alt 'P -1'
_atom_sites_solution_hydrogens geom
_atom_sites_solution_primary direct
_atom_sites_solution_secondary difmap
_cell_angle_alpha 94.624(7)
_cell_angle_beta 93.167(7)
_cell_angle_gamma 97.221(7)
_cell_formula_units_Z 4
_cell_length_a 15.6996(14)
_cell_length_b 18.0988(15)
_cell_length_c 22.340(2)
_cell_measurement_reflns_used 19533
_cell_measurement_temperature 100
_cell_measurement_theta_max 67.09
_cell_measurement_theta_min 3.03
_cell_volume 6263.2(10)
_computing_cell_refinement 'RAPID AUTO'
_computing_data_collection 'RAPID AUTO (Rigaku, ????)'
_computing_data_reduction 'RAPID AUTO'
_computing_molecular_graphics 'CrystalStructure 4.2'
_computing_publication_material 'CrystalStructure 4.2 (Rigaku, 2017)'
_computing_structure_refinement 'SHELXL Version 2018/3 (Sheldrick, 2008)'
_computing_structure_solution 'SHELXT Version 2014/5 (Sheldrick, 2014)'
_diffrn_ambient_temperature 100
_diffrn_detector_area_resol_mean 10.000
_diffrn_measured_fraction_theta_full 0.985
_diffrn_measured_fraction_theta_max 0.977
_diffrn_measurement_device_type 'Rigaku R-AXIS RAPID'
_diffrn_measurement_method \w
_diffrn_radiation_type 'Cu K\a'
_diffrn_radiation_wavelength 1.54187
_diffrn_reflns_av_R_equivalents 0.1000
_diffrn_reflns_av_unetI/netI 0.1099
_diffrn_reflns_Laue_measured_fraction_full 0.985
_diffrn_reflns_Laue_measured_fraction_max 0.977
_diffrn_reflns_limit_h_max 18
_diffrn_reflns_limit_h_min -18
_diffrn_reflns_limit_k_max 21
_diffrn_reflns_limit_k_min -21
_diffrn_reflns_limit_l_max 26
_diffrn_reflns_limit_l_min -26
_diffrn_reflns_number 116075
_diffrn_reflns_point_group_measured_fraction_full 0.985
_diffrn_reflns_point_group_measured_fraction_max 0.977
_diffrn_reflns_theta_full 67.687
_diffrn_reflns_theta_max 68.241
_diffrn_reflns_theta_min 3.032
_diffrn_standards_number 0
_exptl_absorpt_coefficient_mu 0.517
_exptl_absorpt_correction_T_max 0.990
_exptl_absorpt_correction_T_min 0.727
_exptl_absorpt_correction_type multi-scan
_exptl_absorpt_process_details 'ABSCOR (Rigaku, 1995)'
_exptl_crystal_colour brown
_exptl_crystal_density_diffrn 1.147
_exptl_crystal_density_method 'not measured'
_exptl_crystal_description platelet
_exptl_crystal_F_000 2320.00
_exptl_crystal_size_max 0.120
_exptl_crystal_size_mid 0.100
_exptl_crystal_size_min 0.020
_refine_diff_density_max 0.35
_refine_diff_density_min -0.22
_refine_ls_extinction_method none
_refine_ls_goodness_of_fit_ref 0.932
_refine_ls_hydrogen_treatment constr
_refine_ls_number_parameters 1589
_refine_ls_number_reflns 22370
_refine_ls_number_restraints 296
_refine_ls_R_factor_all 0.1407
_refine_ls_R_factor_gt 0.0765
_refine_ls_shift/su_max 0.007
_refine_ls_structure_factor_coef Fsqd
_refine_ls_weighting_details 'w = 1/[\s^2^(Fo^2^)+(0.0900P)^2^] where P=(Fo^2^+2Fc^2^)/3'
_refine_ls_weighting_scheme calc
_refine_ls_wR_factor_gt 0.1758
_refine_ls_wR_factor_ref 0.2115
_reflns_Friedel_coverage 0.000
_reflns_number_gt 10133
_reflns_number_total 22370
_reflns_threshold_expression F^2^>2.0\s(F^2^)
_cod_data_source_file ja8b06079_si_003.cif
_cod_data_source_block 20150827_2
_cod_original_cell_volume 6263.2(9)
_cod_database_code 4132758

loop_
_space_group_symop_id
_space_group_symop_operation_xyz
1 +X,+Y,+Z
2 -X,-Y,-Z

loop_
_atom_site_label
_atom_site_type_symbol
_atom_site_fract_x
_atom_site_fract_y
_atom_site_fract_z
_atom_site_U_iso_or_equiv
_atom_site_adp_type
_atom_site_occupancy
_atom_site_site_symmetry_order
_atom_site_calc_flag
_atom_site_refinement_flags_posn
_atom_site_refinement_flags_adp
_atom_site_refinement_flags_occupancy
_atom_site_disorder_assembly
_atom_site_disorder_group
C51 C 0.0980(5) 0.1872(5) 0.0549(4) 0.092(2) Uani 0.698(6) 1 d D U P A 1
H51A H 0.043093 0.159083 0.037141 0.110 Uiso 0.698(6) 1 calc R U P A 1
H51B H 0.115044 0.163795 0.091517 0.110 Uiso 0.698(6) 1 calc R U P A 1
C52 C 0.1692(5) 0.1825(3) 0.0085(3) 0.124(3) Uani 0.698(6) 1 d D U P A 1
H52A H 0.152541 0.205879 -0.027711 0.187 Uiso 0.698(6) 1 calc R U P A 1
H52B H 0.175279 0.129978 -0.002381 0.187 Uiso 0.698(6) 1 calc R U P A 1
H52C H 0.224124 0.208756 0.026577 0.187 Uiso 0.698(6) 1 calc R U P A 1
C51A C 0.0927(12) 0.1857(10) 0.0569(7) 0.094(4) Uani 0.302(6) 1 d D U P A 2
H51C H 0.154029 0.178784 0.054630 0.113 Uiso 0.302(6) 1 calc R U P A 2
H51D H 0.062565 0.168447 0.017165 0.113 Uiso 0.302(6) 1 calc R U P A 2
C52A C 0.0508(8) 0.1369(6) 0.1079(6) 0.089(4) Uani 0.302(6) 1 d D U P A 2
H52D H 0.077555 0.156734 0.147521 0.133 Uiso 0.302(6) 1 calc R U P A 2
H52E H 0.060490 0.084696 0.099887 0.133 Uiso 0.302(6) 1 calc R U P A 2
H52F H -0.011225 0.139711 0.107103 0.133 Uiso 0.302(6) 1 calc R U P A 2
C71 C 0.4819(8) 0.8234(10) 0.0081(7) 0.082(4) Uani 0.580(8) 1 d D U P B 3
H71A H 0.496602 0.872705 0.031398 0.098 Uiso 0.580(8) 1 calc R U P B 3
H71B H 0.534436 0.809927 -0.010236 0.098 Uiso 0.580(8) 1 calc R U P B 3
C72 C 0.4132(5) 0.8284(4) -0.0408(3) 0.090(3) Uani 0.580(8) 1 d D U P B 3
H72A H 0.396023 0.778883 -0.062210 0.134 Uiso 0.580(8) 1 calc R U P B 3
H72B H 0.435822 0.863348 -0.069212 0.134 Uiso 0.580(8) 1 calc R U P B 3
H72C H 0.363152 0.846276 -0.022896 0.134 Uiso 0.580(8) 1 calc R U P B 3
C71A C 0.4919(15) 0.8159(16) 0.0050(11) 0.111(7) Uani 0.420(8) 1 d D U P B 4
H71C H 0.451997 0.851630 -0.005907 0.133 Uiso 0.420(8) 1 calc R U P B 4
H71D H 0.501236 0.785079 -0.032140 0.133 Uiso 0.420(8) 1 calc R U P B 4
C72A C 0.5788(8) 0.8600(8) 0.0306(8) 0.190(7) Uani 0.420(8) 1 d D U P B 4
H72D H 0.605551 0.831410 0.060253 0.285 Uiso 0.420(8) 1 calc R U P B 4
H72E H 0.568897 0.908371 0.050079 0.285 Uiso 0.420(8) 1 calc R U P B 4
H72F H 0.616932 0.868034 -0.002144 0.285 Uiso 0.420(8) 1 calc R U P B 4
C69 C 0.4210(7) 0.9622(6) 0.0884(4) 0.071(3) Uani 0.585(7) 1 d D U P C 5
H69A H 0.404618 1.013301 0.089841 0.085 Uiso 0.585(7) 1 calc R U P C 5
H69B H 0.421946 0.943174 0.045613 0.085 Uiso 0.585(7) 1 calc R U P C 5
C70 C 0.5127(4) 0.9640(4) 0.1212(3) 0.084(3) Uani 0.585(7) 1 d D U P C 5
H70A H 0.511877 0.984520 0.163031 0.126 Uiso 0.585(7) 1 calc R U P C 5
H70B H 0.555182 0.995392 0.100607 0.126 Uiso 0.585(7) 1 calc R U P C 5
H70C H 0.528025 0.913055 0.120236 0.126 Uiso 0.585(7) 1 calc R U P C 5
C69A C 0.4205(13) 0.9645(10) 0.0916(6) 0.100(6) Uani 0.415(7) 1 d D U P C 6
H69C H 0.437289 1.010030 0.119449 0.120 Uiso 0.415(7) 1 calc R U P C 6
H69D H 0.472756 0.940553 0.084297 0.120 Uiso 0.415(7) 1 calc R U P C 6
C70A C 0.3839(8) 0.9841(9) 0.0362(7) 0.185(7) Uani 0.415(7) 1 d D U P C 6
H70D H 0.373968 0.939913 0.007108 0.278 Uiso 0.415(7) 1 calc R U P C 6
H70E H 0.423533 1.022962 0.020341 0.278 Uiso 0.415(7) 1 calc R U P C 6
H70F H 0.329123 1.003046 0.043000 0.278 Uiso 0.415(7) 1 calc R U P C 6
C73 C 0.5437(8) 0.6709(3) 0.0128(5) 0.093(3) Uani 0.610(9) 1 d D U P D 7
H73A H 0.601774 0.680854 0.033743 0.111 Uiso 0.610(9) 1 calc R U P D 7
H73B H 0.543330 0.701582 -0.021903 0.111 Uiso 0.610(9) 1 calc R U P D 7
C74 C 0.5250(6) 0.5876(2) -0.0101(4) 0.116(3) Uani 0.610(9) 1 d D U P D 7
H74A H 0.529581 0.556953 0.023824 0.173 Uiso 0.610(9) 1 calc R U P D 7
H74B H 0.566728 0.575678 -0.039288 0.173 Uiso 0.610(9) 1 calc R U P D 7
H74C H 0.466707 0.577152 -0.029557 0.173 Uiso 0.610(9) 1 calc R U P D 7
C73A C 0.5440(10) 0.6495(7) 0.0223(3) 0.079(3) Uani 0.390(9) 1 d D U P D 8
H73C H 0.600328 0.680954 0.022110 0.094 Uiso 0.390(9) 1 calc R U P D 8
H73D H 0.552431 0.603851 0.042313 0.094 Uiso 0.390(9) 1 calc R U P D 8
C74A C 0.5039(8) 0.6291(8) -0.0423(4) 0.113(4) Uani 0.390(9) 1 d D U P D 8
H74D H 0.458145 0.586848 -0.042515 0.170 Uiso 0.390(9) 1 calc R U P D 8
H74E H 0.548248 0.615238 -0.068594 0.170 Uiso 0.390(9) 1 calc R U P D 8
H74F H 0.479597 0.672196 -0.056758 0.170 Uiso 0.390(9) 1 calc R U P D 8
N1 N 0.37979(17) 0.53581(15) 0.13489(12) 0.0586(7) Uani 1 1 d . . . . .
N2 N 0.28150(18) 0.40395(15) 0.12682(12) 0.0600(8) Uani 1 1 d . . . . .
N3 N 0.10925(17) 0.38941(14) 0.10128(12) 0.0572(7) Uani 1 1 d . . . . .
N4 N 0.01641(16) 0.50039(14) 0.12522(12) 0.0529(7) Uani 1 1 d . . . . .
N5 N 0.03661(16) 0.65583(14) 0.19872(12) 0.0522(7) Uani 1 1 d . . . . .
N6 N 0.13723(16) 0.78689(14) 0.21278(12) 0.0541(7) Uani 1 1 d . . . . .
N7 N 0.28247(16) 0.81193(14) 0.15406(13) 0.0562(7) Uani 1 1 d . . . . .
N8 N 0.36969(16) 0.70334(15) 0.11512(12) 0.0569(7) Uani 1 1 d . . . . .
N9 N 0.59945(16) 0.20697(15) 0.32721(12) 0.0557(7) Uani 1 1 d . . . . .
N10 N 0.51700(17) 0.07200(14) 0.33995(13) 0.0573(7) Uani 1 1 d . . . . .
N11 N 0.37360(17) 0.05239(15) 0.40273(13) 0.0565(7) Uani 1 1 d . . . . .
N12 N 0.26856(16) 0.15657(14) 0.41716(12) 0.0547(7) Uani 1 1 d . . . . .
N13 N 0.23441(16) 0.30819(14) 0.36823(12) 0.0524(7) Uani 1 1 d . . . . .
N14 N 0.31721(16) 0.44230(14) 0.35147(12) 0.0529(7) Uani 1 1 d . . . . .
N15 N 0.48960(16) 0.47685(13) 0.37599(12) 0.0509(7) Uani 1 1 d . . . . .
N16 N 0.59686(16) 0.37492(14) 0.37291(12) 0.0533(7) Uani 1 1 d . . . . .
C1 C 0.2898(2) 0.53853(19) 0.13047(15) 0.0543(9) Uani 1 1 d . . . . .
C2 C 0.2425(2) 0.46885(18) 0.12511(15) 0.0546(9) Uani 1 1 d . . . . .
C3 C 0.1521(2) 0.46041(18) 0.12069(15) 0.0522(8) Uani 1 1 d . . . . .
C4 C 0.1070(2) 0.51960(17) 0.13342(15) 0.0528(9) Uani 1 1 d . . . . .
C5 C 0.15442(19) 0.59370(17) 0.14794(14) 0.0493(8) Uani 1 1 d . . . . .
C6 C 0.11756(19) 0.65736(17) 0.17346(14) 0.0489(8) Uani 1 1 d . . . . .
C7 C 0.16549(19) 0.72675(17) 0.18056(14) 0.0480(8) Uani 1 1 d . . . . .
C8 C 0.2468(2) 0.73850(17) 0.15757(15) 0.0512(8) Uani 1 1 d . . . . .
C9 C 0.2891(2) 0.67989(18) 0.13830(14) 0.0524(8) Uani 1 1 d . . . . .
C10 C 0.24712(19) 0.60437(17) 0.13817(14) 0.0508(8) Uani 1 1 d . . . . .
C11 C 0.4443(2) 0.5945(2) 0.12818(17) 0.0629(10) Uani 1 1 d . . . . .
C12 C 0.5212(2) 0.5749(2) 0.15059(17) 0.0727(11) Uani 1 1 d . . . . .
C13 C 0.5060(2) 0.5008(2) 0.16691(18) 0.0762(11) Uani 1 1 d . U . . .
C14 C 0.4180(2) 0.4760(2) 0.15703(16) 0.0656(10) Uani 1 1 d . . . . .
C15 C 0.3632(2) 0.4049(2) 0.15649(16) 0.0620(10) Uani 1 1 d . . . . .
C16 C 0.3687(2) 0.3329(2) 0.17221(17) 0.0684(10) Uani 1 1 d . . . . .
C17 C 0.2889(2) 0.2875(2) 0.15144(16) 0.0647(10) Uani 1 1 d . . . . .
C18 C 0.2354(2) 0.33212(19) 0.12425(16) 0.0620(10) Uani 1 1 d . . . . .
C19 C 0.1476(2) 0.32372(19) 0.09898(16) 0.0607(9) Uani 1 1 d . . . . .
C20 C 0.0852(3) 0.2680(2) 0.07203(17) 0.0710(11) Uani 1 1 d D . . . .
C21 C 0.0091(2) 0.3009(2) 0.05868(17) 0.0677(10) Uani 1 1 d . . . . .
C22 C 0.0250(2) 0.37639(19) 0.07639(16) 0.0598(9) Uani 1 1 d . . . . .
C23 C -0.0220(2) 0.44014(18) 0.08314(15) 0.0559(9) Uani 1 1 d . . . . .
C24 C -0.1026(2) 0.45720(19) 0.06440(16) 0.0564(9) Uani 1 1 d . . . . .
C25 C -0.1177(2) 0.52436(18) 0.09837(15) 0.0545(9) Uani 1 1 d . . . . .
C26 C -0.04464(19) 0.54832(18) 0.13633(16) 0.0512(9) Uani 1 1 d . . . . .
C27 C -0.0356(2) 0.60175(17) 0.18842(16) 0.0518(8) Uani 1 1 d . . . . .
C28 C -0.0925(2) 0.61491(18) 0.23176(16) 0.0558(9) Uani 1 1 d . . . . .
C29 C -0.0583(2) 0.68122(19) 0.26824(16) 0.0568(9) Uani 1 1 d . . . . .
C30 C 0.0216(2) 0.70670(18) 0.24788(16) 0.0546(9) Uani 1 1 d . . . . .
C31 C 0.0801(2) 0.77554(18) 0.25842(16) 0.0542(9) Uani 1 1 d . . . . .
C32 C 0.0951(2) 0.83744(18) 0.30002(17) 0.0576(9) Uani 1 1 d . . . . .
C33 C 0.1615(2) 0.88896(18) 0.27855(16) 0.0563(9) Uani 1 1 d . . . . .
C34 C 0.1874(2) 0.85738(18) 0.22547(16) 0.0544(9) Uani 1 1 d . . . . .
C35 C 0.2536(2) 0.87413(18) 0.18352(16) 0.0567(9) Uani 1 1 d . . . . .
C36 C 0.2992(2) 0.93636(18) 0.16251(17) 0.0607(9) Uani 1 1 d . . . . .
C37 C 0.3559(2) 0.9113(2) 0.11958(17) 0.0654(10) Uani 1 1 d D . . . .
C38 C 0.3455(2) 0.8336(2) 0.11564(16) 0.0596(9) Uani 1 1 d . . . . .
C39 C 0.3866(2) 0.7727(2) 0.08957(16) 0.0614(9) Uani 1 1 d . . . . .
C40 C 0.4510(2) 0.7655(2) 0.04967(18) 0.0739(11) Uani 1 1 d D . . . .
C41 C 0.4786(2) 0.6934(2) 0.05516(18) 0.0748(11) Uani 1 1 d D . . . .
C42 C 0.4297(2) 0.6576(2) 0.09746(18) 0.0629(10) Uani 1 1 d . . . . .
C43 C 0.6051(2) 0.6269(2) 0.1614(2) 0.0961(14) Uani 1 1 d . . . . .
H43A H 0.652395 0.597609 0.171256 0.115 Uiso 1 1 calc R U . . .
H43B H 0.618240 0.651221 0.124189 0.115 Uiso 1 1 calc R U . . .
C44 C 0.6000(3) 0.6857(3) 0.2120(3) 0.198(3) Uani 1 1 d . . . . .
H44A H 0.563706 0.722274 0.198427 0.297 Uiso 1 1 calc R U . . .
H44B H 0.657835 0.711107 0.224420 0.297 Uiso 1 1 calc R U . . .
H44C H 0.574927 0.662227 0.246113 0.297 Uiso 1 1 calc R U . . .
C45 C 0.5792(2) 0.4564(2) 0.18469(19) 0.0879(12) Uani 1 1 d . U . . .
H45A H 0.561239 0.402405 0.173495 0.105 Uiso 1 1 calc R U . . .
H45B H 0.630484 0.472297 0.162749 0.105 Uiso 1 1 calc R U . . .
C46 C 0.6009(3) 0.4693(2) 0.25039(19) 0.0983(13) Uani 1 1 d . U . . .
H46A H 0.622198 0.522288 0.260935 0.147 Uiso 1 1 calc R U . . .
H46B H 0.645548 0.438795 0.261729 0.147 Uiso 1 1 calc R U . . .
H46C H 0.549435 0.455438 0.271955 0.147 Uiso 1 1 calc R U . . .
C47 C 0.4394(2) 0.3031(2) 0.20709(17) 0.0807(12) Uani 1 1 d . . . . .
H47A H 0.413495 0.273733 0.238564 0.097 Uiso 1 1 calc R U . . .
H47B H 0.478223 0.346030 0.227781 0.097 Uiso 1 1 calc R U . . .
C48 C 0.4936(3) 0.2541(2) 0.1706(2) 0.0960(14) Uani 1 1 d . . . . .
H48A H 0.456287 0.210993 0.150051 0.144 Uiso 1 1 calc R U . . .
H48B H 0.536725 0.236701 0.197531 0.144 Uiso 1 1 calc R U . . .
H48C H 0.522520 0.283232 0.140668 0.144 Uiso 1 1 calc R U . . .
C49 C 0.2664(2) 0.20758(19) 0.16572(17) 0.0741(11) Uani 1 1 d . . . . .
H49A H 0.320000 0.186251 0.175390 0.089 Uiso 1 1 calc R U . . .
H49B H 0.236446 0.177935 0.129739 0.089 Uiso 1 1 calc R U . . .
C50 C 0.2094(3) 0.2011(2) 0.2181(2) 0.1101(16) Uani 1 1 d . . . . .
H50A H 0.243018 0.220487 0.255608 0.165 Uiso 1 1 calc R U . . .
H50B H 0.186829 0.148460 0.220544 0.165 Uiso 1 1 calc R U . . .
H50C H 0.161365 0.230065 0.212159 0.165 Uiso 1 1 calc R U . . .
C53 C -0.0739(3) 0.2562(2) 0.0315(2) 0.0939(14) Uani 1 1 d . . . . .
H53A H -0.122345 0.283852 0.041960 0.113 Uiso 1 1 calc R U . . .
H53B H -0.082255 0.207994 0.049718 0.113 Uiso 1 1 calc R U . . .
C54 C -0.0766(4) 0.2407(3) -0.0364(2) 0.145(2) Uani 1 1 d . . . . .
H54A H -0.063204 0.287847 -0.054680 0.218 Uiso 1 1 calc R U . . .
H54B H -0.134248 0.216956 -0.051302 0.218 Uiso 1 1 calc R U . . .
H54C H -0.034220 0.207299 -0.046927 0.218 Uiso 1 1 calc R U . . .
C55 C -0.1643(2) 0.41483(18) 0.01569(16) 0.0649(10) Uani 1 1 d . . . . .
H55A H -0.134309 0.376756 -0.005787 0.078 Uiso 1 1 calc R U . . .
H55B H -0.178925 0.450184 -0.013666 0.078 Uiso 1 1 calc R U . . .
C56 C -0.2487(2) 0.3753(2) 0.03661(17) 0.0862(12) Uani 1 1 d . . . . .
H56A H -0.235651 0.338388 0.064328 0.129 Uiso 1 1 calc R U . . .
H56B H -0.284254 0.350142 0.001615 0.129 Uiso 1 1 calc R U . . .
H56C H -0.280060 0.412367 0.057192 0.129 Uiso 1 1 calc R U . . .
C57 C -0.1942(2) 0.56542(19) 0.09126(16) 0.0628(10) Uani 1 1 d . . . . .
H57A H -0.247020 0.529325 0.091699 0.075 Uiso 1 1 calc R U . . .
H57B H -0.193300 0.602604 0.126385 0.075 Uiso 1 1 calc R U . . .
C58 C -0.1990(3) 0.6045(3) 0.03571(19) 0.1056(15) Uani 1 1 d . . . . .
H58A H -0.145603 0.638347 0.033529 0.158 Uiso 1 1 calc R U . . .
H58B H -0.247797 0.633322 0.036251 0.158 Uiso 1 1 calc R U . . .
H58C H -0.206708 0.567663 0.000553 0.158 Uiso 1 1 calc R U . . .
C59 C -0.17310(19) 0.56446(19) 0.24218(16) 0.0635(10) Uani 1 1 d . . . . .
H59A H -0.189768 0.529053 0.206096 0.076 Uiso 1 1 calc R U . . .
H59B H -0.220562 0.594823 0.248653 0.076 Uiso 1 1 calc R U . . .
C60 C -0.1593(2) 0.5205(2) 0.29716(16) 0.0722(11) Uani 1 1 d . . . . .
H60A H -0.115403 0.487542 0.289479 0.108 Uiso 1 1 calc R U . . .
H60B H -0.213457 0.490449 0.304569 0.108 Uiso 1 1 calc R U . . .
H60C H -0.140209 0.555529 0.332511 0.108 Uiso 1 1 calc R U . . .
C61 C -0.1090(2) 0.71891(18) 0.31343(16) 0.0658(10) Uani 1 1 d . . . . .
H61A H -0.070322 0.739319 0.349018 0.079 Uiso 1 1 calc R U . . .
H61B H -0.153853 0.681488 0.326817 0.079 Uiso 1 1 calc R U . . .
C62 C -0.1521(2) 0.7826(2) 0.28822(18) 0.0883(13) Uani 1 1 d . . . . .
H62A H -0.107745 0.821850 0.277992 0.132 Uiso 1 1 calc R U . . .
H62B H -0.187300 0.803501 0.318563 0.132 Uiso 1 1 calc R U . . .
H62C H -0.188715 0.763144 0.252020 0.132 Uiso 1 1 calc R U . . .
C63 C 0.0630(2) 0.84830(18) 0.36148(16) 0.0651(10) Uani 1 1 d . . . . .
H63A H -0.000687 0.842376 0.358301 0.078 Uiso 1 1 calc R U . . .
H63B H 0.083867 0.899727 0.379211 0.078 Uiso 1 1 calc R U . . .
C64 C 0.0935(2) 0.7920(2) 0.40302(16) 0.0726(11) Uani 1 1 d . . . . .
H64A H 0.069139 0.741196 0.387247 0.109 Uiso 1 1 calc R U . . .
H64B H 0.074494 0.802602 0.443498 0.109 Uiso 1 1 calc R U . . .
H64C H 0.156496 0.796221 0.404832 0.109 Uiso 1 1 calc R U . . .
C65 C 0.1973(2) 0.96317(18) 0.31125(16) 0.0652(10) Uani 1 1 d . . . . .
H65A H 0.251875 0.981631 0.293959 0.078 Uiso 1 1 calc R U . . .
H65B H 0.210785 0.955862 0.354020 0.078 Uiso 1 1 calc R U . . .
C66 C 0.1367(2) 1.02262(18) 0.30817(18) 0.0790(11) Uani 1 1 d . . . . .
H66A H 0.123957 1.031109 0.266031 0.119 Uiso 1 1 calc R U . . .
H66B H 0.164185 1.069349 0.330168 0.119 Uiso 1 1 calc R U . . .
H66C H 0.083142 1.005582 0.326347 0.119 Uiso 1 1 calc R U . . .
C67 C 0.2912(2) 1.01706(18) 0.18182(17) 0.0696(10) Uani 1 1 d . . . . .
H67A H 0.236863 1.019288 0.201988 0.083 Uiso 1 1 calc R U . . .
H67B H 0.288011 1.045029 0.145636 0.083 Uiso 1 1 calc R U . . .
C68 C 0.3667(2) 1.05515(19) 0.22477(17) 0.0770(11) Uani 1 1 d . . . . .
H68A H 0.378676 1.022004 0.255901 0.115 Uiso 1 1 calc R U . . .
H68B H 0.351668 1.102107 0.243721 0.115 Uiso 1 1 calc R U . . .
H68C H 0.417827 1.065634 0.202057 0.115 Uiso 1 1 calc R U . . .
C75 C 0.5175(2) 0.20568(18) 0.35254(15) 0.0537(9) Uani 1 1 d . . . . .
C76 C 0.4782(2) 0.13436(18) 0.35849(15) 0.0532(9) Uani 1 1 d . . . . .
C77 C 0.3979(2) 0.12259(18) 0.38283(15) 0.0551(9) Uani 1 1 d . . . . .
C78 C 0.3469(2) 0.17875(18) 0.38920(15) 0.0522(8) Uani 1 1 d . . . . .
C79 C 0.37816(19) 0.25332(17) 0.37567(14) 0.0500(8) Uani 1 1 d . . . . .
C80 C 0.3261(2) 0.31392(18) 0.37117(15) 0.0533(9) Uani 1 1 d . . . . .
C81 C 0.3649(2) 0.38528(18) 0.36389(15) 0.0534(9) Uani 1 1 d . . . . .
C82 C 0.4551(2) 0.40185(17) 0.36744(15) 0.0506(8) Uani 1 1 d . . . . .
C83 C 0.5081(2) 0.34652(17) 0.36609(14) 0.0508(8) Uani 1 1 d . . . . .
C84 C 0.4705(2) 0.26897(17) 0.36432(14) 0.0511(8) Uani 1 1 d . . . . .
C85 C 0.6588(2) 0.26905(18) 0.32362(16) 0.0543(9) Uani 1 1 d . . . . .
C86 C 0.7159(2) 0.25077(19) 0.28090(16) 0.0599(9) Uani 1 1 d . . . . .
C87 C 0.6945(2) 0.1737(2) 0.26035(17) 0.0633(10) Uani 1 1 d . . . . .
C88 C 0.6230(2) 0.14606(19) 0.29008(16) 0.0583(9) Uani 1 1 d . . . . .
C89 C 0.5813(2) 0.0723(2) 0.29936(16) 0.0611(10) Uani 1 1 d . . . . .
C90 C 0.5906(2) -0.0022(2) 0.28439(16) 0.0623(10) Uani 1 1 d . . . . .
C91 C 0.5313(2) -0.04857(18) 0.31668(16) 0.0613(10) Uani 1 1 d . . . . .
C92 C 0.4855(2) -0.00165(18) 0.35068(16) 0.0582(9) Uani 1 1 d . . . . .
C93 C 0.4181(2) -0.00944(18) 0.39282(17) 0.0584(9) Uani 1 1 d . . . . .
C94 C 0.3834(2) -0.06263(19) 0.42887(17) 0.0619(10) Uani 1 1 d . . . . .
C95 C 0.3184(2) -0.03200(19) 0.46175(17) 0.0614(10) Uani 1 1 d . . . . .
C96 C 0.3147(2) 0.04046(19) 0.44632(16) 0.0567(9) Uani 1 1 d . . . . .
C97 C 0.2639(2) 0.10038(18) 0.45826(17) 0.0585(9) Uani 1 1 d . . . . .
C98 C 0.2008(2) 0.11495(18) 0.49724(17) 0.0602(9) Uani 1 1 d . . . . .
C99 C 0.1615(2) 0.17619(19) 0.47670(17) 0.0599(9) Uani 1 1 d . . . . .
C100 C 0.2027(2) 0.19900(18) 0.42659(17) 0.0546(9) Uani 1 1 d . . . . .
C101 C 0.1785(2) 0.24896(18) 0.38333(15) 0.0525(9) Uani 1 1 d . . . . .
C102 C 0.0971(2) 0.25539(18) 0.35910(15) 0.0557(9) Uani 1 1 d . . . . .
C103 C 0.1014(2) 0.32419(18) 0.33076(16) 0.0554(9) Uani 1 1 d . . . . .
C104 C 0.1867(2) 0.35726(17) 0.33821(15) 0.0515(8) Uani 1 1 d . . . . .
C105 C 0.2301(2) 0.43091(18) 0.33049(15) 0.0523(9) Uani 1 1 d . . . . .
C106 C 0.2113(2) 0.50016(18) 0.31322(15) 0.0518(8) Uani 1 1 d . . . . .
C107 C 0.2888(2) 0.55232(18) 0.32368(15) 0.0558(9) Uani 1 1 d . . . . .
C108 C 0.3525(2) 0.51645(17) 0.34853(15) 0.0511(8) Uani 1 1 d . . . . .
C109 C 0.4405(2) 0.53598(18) 0.37343(15) 0.0523(9) Uani 1 1 d . . . . .
C110 C 0.4907(2) 0.59909(17) 0.40055(15) 0.0528(9) Uani 1 1 d . . . . .
C111 C 0.5723(2) 0.57866(18) 0.41959(15) 0.0539(9) Uani 1 1 d . . . . .
C112 C 0.5708(2) 0.50293(18) 0.40409(15) 0.0510(8) Uani 1 1 d . . . . .
C113 C 0.6291(2) 0.44629(18) 0.40346(15) 0.0528(9) Uani 1 1 d . . . . .
C114 C 0.7160(2) 0.44451(18) 0.41872(15) 0.0528(9) Uani 1 1 d . . . . .
C115 C 0.7377(2) 0.37434(18) 0.39604(15) 0.0522(9) Uani 1 1 d . . . . .
C116 C 0.6650(2) 0.33404(18) 0.36545(15) 0.0532(9) Uani 1 1 d . . . . .
C117 C 0.7848(2) 0.30408(19) 0.25867(17) 0.0642(10) Uani 1 1 d . . . . .
H11A H 0.839279 0.281848 0.260261 0.077 Uiso 1 1 calc R U . . .
H11B H 0.793353 0.350490 0.286160 0.077 Uiso 1 1 calc R U . . .
C118 C 0.7661(2) 0.3244(2) 0.19481(18) 0.0859(12) Uani 1 1 d . . . . .
H11C H 0.763406 0.279614 0.166617 0.129 Uiso 1 1 calc R U . . .
H11D H 0.811897 0.362263 0.184558 0.129 Uiso 1 1 calc R U . . .
H11E H 0.710847 0.344215 0.192183 0.129 Uiso 1 1 calc R U . . .
C119 C 0.7437(3) 0.1351(2) 0.2149(2) 0.0906(13) Uani 1 1 d . . . . .
H11F H 0.757675 0.087749 0.229832 0.109 Uiso 1 1 calc R U . . .
H11G H 0.798644 0.166978 0.210446 0.109 Uiso 1 1 calc R U . . .
C120 C 0.6962(3) 0.1181(2) 0.1544(2) 0.1174(17) Uani 1 1 d . . . . .
H12A H 0.640485 0.088517 0.158570 0.176 Uiso 1 1 calc R U . . .
H12B H 0.730041 0.089772 0.127510 0.176 Uiso 1 1 calc R U . . .
H12C H 0.686954 0.165019 0.137460 0.176 Uiso 1 1 calc R U . . .
C121 C 0.6542(2) -0.03517(19) 0.24523(18) 0.0789(12) Uani 1 1 d . . . . .
H12D H 0.668140 -0.001990 0.213027 0.095 Uiso 1 1 calc R U . . .
H12E H 0.627289 -0.084288 0.225819 0.095 Uiso 1 1 calc R U . . .
C122 C 0.7383(3) -0.0455(3) 0.2810(2) 0.1117(16) Uani 1 1 d . . . . .
H12F H 0.764325 0.002713 0.301386 0.168 Uiso 1 1 calc R U . . .
H12G H 0.778447 -0.064489 0.253409 0.168 Uiso 1 1 calc R U . . .
H12H H 0.725413 -0.081210 0.311053 0.168 Uiso 1 1 calc R U . . .
C123 C 0.5187(2) -0.13317(18) 0.30897(17) 0.0701(10) Uani 1 1 d . . . . .
H12I H 0.517794 -0.152776 0.349069 0.084 Uiso 1 1 calc R U . . .
H12J H 0.567699 -0.150775 0.288487 0.084 Uiso 1 1 calc R U . . .
C124 C 0.4349(2) -0.16362(19) 0.27222(17) 0.0777(11) Uani 1 1 d . . . . .
H12K H 0.386161 -0.147152 0.292845 0.117 Uiso 1 1 calc R U . . .
H12L H 0.428774 -0.218384 0.267959 0.117 Uiso 1 1 calc R U . . .
H12M H 0.435963 -0.144875 0.232285 0.117 Uiso 1 1 calc R U . . .
C125 C 0.4146(2) -0.13589(17) 0.43963(16) 0.0647(10) Uani 1 1 d . . . . .
H12N H 0.416714 -0.165506 0.400623 0.078 Uiso 1 1 calc R U . . .
H12O H 0.373854 -0.164676 0.464092 0.078 Uiso 1 1 calc R U . . .
C126 C 0.5042(2) -0.12324(18) 0.47235(16) 0.0692(10) Uani 1 1 d . . . . .
H12P H 0.545543 -0.098658 0.446592 0.104 Uiso 1 1 calc R U . . .
H12Q H 0.521529 -0.171462 0.481531 0.104 Uiso 1 1 calc R U . . .
H12R H 0.502850 -0.091491 0.509865 0.104 Uiso 1 1 calc R U . . .
C127 C 0.2623(2) -0.07648(18) 0.50305(16) 0.0683(10) Uani 1 1 d . . . . .
H12S H 0.245216 -0.127648 0.483492 0.082 Uiso 1 1 calc R U . . .
H12T H 0.209249 -0.052990 0.508128 0.082 Uiso 1 1 calc R U . . .
C128 C 0.3056(2) -0.0819(2) 0.56511(17) 0.0820(12) Uani 1 1 d . . . . .
H12U H 0.355352 -0.109232 0.560890 0.123 Uiso 1 1 calc R U . . .
H12V H 0.264536 -0.108460 0.589974 0.123 Uiso 1 1 calc R U . . .
H12W H 0.324818 -0.031515 0.584333 0.123 Uiso 1 1 calc R U . . .
C129 C 0.1800(2) 0.07883(19) 0.55382(17) 0.0748(11) Uani 1 1 d . . . . .
H120 H 0.182516 0.118607 0.587242 0.090 Uiso 1 1 calc R U . . .
H12 H 0.225114 0.047201 0.563331 0.090 Uiso 1 1 calc R U . . .
C130 C 0.0933(2) 0.0312(2) 0.5516(2) 0.0964(14) Uani 1 1 d . . . . .
H13A H 0.047607 0.062291 0.544254 0.145 Uiso 1 1 calc R U . . .
H13B H 0.086033 0.009498 0.590116 0.145 Uiso 1 1 calc R U . . .
H13C H 0.089979 -0.008966 0.519128 0.145 Uiso 1 1 calc R U . . .
C131 C 0.0911(2) 0.21070(18) 0.50784(16) 0.0653(10) Uani 1 1 d . . . . .
H13D H 0.092078 0.196963 0.549861 0.078 Uiso 1 1 calc R U . . .
H13E H 0.035034 0.188016 0.487727 0.078 Uiso 1 1 calc R U . . .
C132 C 0.0955(2) 0.29618(18) 0.50922(16) 0.0703(10) Uani 1 1 d . . . . .
H13F H 0.152196 0.319638 0.526428 0.105 Uiso 1 1 calc R U . . .
H13G H 0.050809 0.313010 0.533951 0.105 Uiso 1 1 calc R U . . .
H13H H 0.086429 0.310375 0.468166 0.105 Uiso 1 1 calc R U . . .
C133 C 0.0173(2) 0.19975(19) 0.36140(17) 0.0670(10) Uani 1 1 d . . . . .
H13I H -0.027700 0.225916 0.379968 0.080 Uiso 1 1 calc R U . . .
H13J H 0.030969 0.160909 0.387848 0.080 Uiso 1 1 calc R U . . .
C134 C -0.0191(2) 0.1615(2) 0.30058(18) 0.0802(12) Uani 1 1 d . . . . .
H13K H -0.036472 0.199078 0.274801 0.120 Uiso 1 1 calc R U . . .
H13L H -0.069171 0.125225 0.306211 0.120 Uiso 1 1 calc R U . . .
H13M H 0.024980 0.135659 0.281535 0.120 Uiso 1 1 calc R U . . .
C135 C 0.0256(2) 0.35209(18) 0.30038(16) 0.0608(9) Uani 1 1 d . . . . .
H13N H 0.024243 0.404903 0.315334 0.073 Uiso 1 1 calc R U . . .
H13O H -0.027952 0.322625 0.311218 0.073 Uiso 1 1 calc R U . . .
C136 C 0.0282(2) 0.34656(19) 0.23153(17) 0.0709(11) Uani 1 1 d . . . . .
H13P H 0.083714 0.371040 0.220629 0.106 Uiso 1 1 calc R U . . .
H13Q H -0.018279 0.371270 0.214181 0.106 Uiso 1 1 calc R U . . .
H13R H 0.020653 0.293825 0.215876 0.106 Uiso 1 1 calc R U . . .
C137 C 0.1264(2) 0.52568(17) 0.29662(16) 0.0603(9) Uani 1 1 d . . . . .
H13S H 0.089996 0.484878 0.271462 0.072 Uiso 1 1 calc R U . . .
H13T H 0.136347 0.568929 0.272270 0.072 Uiso 1 1 calc R U . . .
C138 C 0.0785(2) 0.54816(19) 0.35168(17) 0.0694(10) Uani 1 1 d . . . . .
H13U H 0.066781 0.505085 0.375272 0.104 Uiso 1 1 calc R U . . .
H13V H 0.024084 0.564847 0.338441 0.104 Uiso 1 1 calc R U . . .
H13W H 0.114007 0.588931 0.376567 0.104 Uiso 1 1 calc R U . . .
C139 C 0.2997(2) 0.63042(17) 0.30256(15) 0.0595(9) Uani 1 1 d . . . . .
H130 H 0.276343 0.626862 0.260201 0.071 Uiso 1 1 calc R U . . .
H13 H 0.362110 0.647795 0.302974 0.071 Uiso 1 1 calc R U . . .
C140 C 0.2580(2) 0.69008(18) 0.33796(17) 0.0733(11) Uani 1 1 d . . . . .
H14A H 0.195329 0.679880 0.330665 0.110 Uiso 1 1 calc R U . . .
H14B H 0.278390 0.739311 0.324998 0.110 Uiso 1 1 calc R U . . .
H14C H 0.273424 0.689461 0.381012 0.110 Uiso 1 1 calc R U . . .
C141 C 0.4613(2) 0.67327(17) 0.41861(15) 0.0578(9) Uani 1 1 d . . . . .
H14D H 0.418027 0.684350 0.387839 0.069 Uiso 1 1 calc R U . . .
H14E H 0.510905 0.713255 0.420749 0.069 Uiso 1 1 calc R U . . .
C142 C 0.4225(2) 0.67231(18) 0.47926(17) 0.0734(11) Uani 1 1 d . . . . .
H14F H 0.372574 0.633518 0.476860 0.110 Uiso 1 1 calc R U . . .
H14G H 0.404252 0.721137 0.490353 0.110 Uiso 1 1 calc R U . . .
H14H H 0.465477 0.661635 0.509757 0.110 Uiso 1 1 calc R U . . .
C143 C 0.6431(2) 0.63764(18) 0.44711(16) 0.0623(10) Uani 1 1 d . . . . .
H14I H 0.686123 0.613430 0.469902 0.075 Uiso 1 1 calc R U . . .
H14J H 0.618544 0.672459 0.475810 0.075 Uiso 1 1 calc R U . . .
C144 C 0.6876(2) 0.6817(2) 0.39983(19) 0.0826(12) Uani 1 1 d . . . . .
H14K H 0.713579 0.647712 0.372041 0.124 Uiso 1 1 calc R U . . .
H14L H 0.732550 0.719710 0.419630 0.124 Uiso 1 1 calc R U . . .
H14M H 0.645340 0.706192 0.377381 0.124 Uiso 1 1 calc R U . . .
C145 C 0.77859(19) 0.50470(18) 0.45323(16) 0.0591(9) Uani 1 1 d . . . . .
H14N H 0.773977 0.552673 0.435691 0.071 Uiso 1 1 calc R U . . .
H14O H 0.837737 0.492619 0.448400 0.071 Uiso 1 1 calc R U . . .
C146 C 0.7641(2) 0.51456(19) 0.52047(17) 0.0729(11) Uani 1 1 d . . . . .
H14P H 0.704248 0.522353 0.525707 0.109 Uiso 1 1 calc R U . . .
H14Q H 0.802644 0.557981 0.539374 0.109 Uiso 1 1 calc R U . . .
H14R H 0.776258 0.469645 0.539360 0.109 Uiso 1 1 calc R U . . .
C147 C 0.8232(2) 0.34614(18) 0.40600(16) 0.0616(10) Uani 1 1 d . . . . .
H14S H 0.869770 0.385777 0.398276 0.074 Uiso 1 1 calc R U . . .
H14T H 0.825981 0.302550 0.376739 0.074 Uiso 1 1 calc R U . . .
C148 C 0.8385(2) 0.3234(2) 0.46938(18) 0.0875(13) Uani 1 1 d . . . . .
H14U H 0.834968 0.366091 0.498624 0.131 Uiso 1 1 calc R U . . .
H14V H 0.895704 0.307406 0.473878 0.131 Uiso 1 1 calc R U . . .
H14W H 0.794676 0.282046 0.476465 0.131 Uiso 1 1 calc R U . . .

loop_
_atom_site_aniso_label
_atom_site_aniso_U_11
_atom_site_aniso_U_22
_atom_site_aniso_U_33
_atom_site_aniso_U_23
_atom_site_aniso_U_13
_atom_site_aniso_U_12
C51 0.114(4) 0.045(4) 0.113(5) 0.001(4) -0.027(4) 0.017(4)
C52 0.162(6) 0.077(4) 0.140(6) -0.009(4) 0.007(5) 0.051(4)
C51A 0.121(7) 0.047(7) 0.112(7) 0.006(6) -0.025(7) 0.020(7)
C52A 0.126(9) 0.023(6) 0.114(9) 0.015(6) -0.043(7) 0.014(6)
C71 0.078(6) 0.088(7) 0.093(7) 0.025(6) 0.041(5) 0.036(5)
C72 0.117(7) 0.070(5) 0.081(6) 0.014(4) 0.012(5) 0.003(4)
C71A 0.120(11) 0.087(10) 0.130(11) 0.022(9) 0.054(9) -0.005(10)
C72A 0.105(10) 0.142(12) 0.326(18) -0.005(12) 0.111(11) 0.000(9)
C69 0.073(6) 0.050(5) 0.090(7) 0.027(5) 0.004(6) -0.006(5)
C70 0.069(5) 0.073(5) 0.105(6) 0.005(4) 0.008(4) -0.010(4)
C69A 0.079(11) 0.112(11) 0.104(10) -0.004(10) 0.004(10) 0.002(10)
C70A 0.105(10) 0.244(16) 0.213(14) 0.074(12) -0.046(10) 0.042(10)
C73 0.091(5) 0.078(5) 0.115(5) 0.012(4) 0.025(5) 0.027(5)
C74 0.126(6) 0.114(6) 0.112(7) -0.013(5) 0.038(5) 0.038(6)
C73A 0.069(5) 0.049(6) 0.120(6) 0.002(5) 0.050(5) -0.002(6)
C74A 0.122(8) 0.098(9) 0.125(8) -0.005(7) 0.032(7) 0.034(7)
N1 0.0478(17) 0.0546(18) 0.077(2) 0.0061(15) 0.0051(15) 0.0190(15)
N2 0.0601(18) 0.0461(18) 0.077(2) 0.0111(15) 0.0031(16) 0.0188(15)
N3 0.0585(18) 0.0362(16) 0.078(2) 0.0076(15) -0.0027(16) 0.0102(14)
N4 0.0436(16) 0.0437(16) 0.072(2) 0.0104(14) 0.0005(14) 0.0063(13)
N5 0.0446(16) 0.0424(16) 0.071(2) 0.0064(14) 0.0096(14) 0.0077(13)
N6 0.0477(16) 0.0425(17) 0.074(2) 0.0074(15) 0.0076(15) 0.0112(13)
N7 0.0517(17) 0.0398(17) 0.079(2) 0.0107(15) 0.0126(15) 0.0070(13)
N8 0.0483(17) 0.0507(18) 0.073(2) 0.0058(15) 0.0122(15) 0.0079(14)
N9 0.0487(16) 0.0496(17) 0.072(2) 0.0082(15) 0.0093(15) 0.0172(14)
N10 0.0565(17) 0.0362(16) 0.081(2) 0.0034(15) 0.0032(16) 0.0140(13)
N11 0.0530(17) 0.0417(17) 0.077(2) 0.0078(15) 0.0041(15) 0.0117(14)
N12 0.0483(16) 0.0432(16) 0.075(2) 0.0097(15) 0.0054(15) 0.0137(13)
N13 0.0443(16) 0.0380(15) 0.077(2) 0.0121(14) 0.0023(14) 0.0104(13)
N14 0.0438(16) 0.0440(16) 0.075(2) 0.0133(14) 0.0057(14) 0.0146(13)
N15 0.0436(16) 0.0349(15) 0.076(2) 0.0093(14) 0.0077(14) 0.0091(13)
N16 0.0421(15) 0.0442(17) 0.077(2) 0.0113(15) 0.0046(14) 0.0133(13)
C1 0.0438(19) 0.050(2) 0.071(2) 0.0076(18) 0.0051(17) 0.0129(17)
C2 0.052(2) 0.044(2) 0.070(2) 0.0061(18) 0.0018(18) 0.0155(17)
C3 0.052(2) 0.041(2) 0.067(2) 0.0117(17) 0.0035(17) 0.0119(16)
C4 0.0461(19) 0.042(2) 0.073(2) 0.0108(17) 0.0024(17) 0.0134(16)
C5 0.0455(19) 0.0385(19) 0.066(2) 0.0081(16) 0.0056(17) 0.0101(15)
C6 0.0445(19) 0.0415(19) 0.064(2) 0.0128(17) 0.0111(16) 0.0110(15)
C7 0.0433(18) 0.0391(19) 0.064(2) 0.0096(17) 0.0080(16) 0.0111(15)
C8 0.048(2) 0.0395(19) 0.067(2) 0.0087(17) 0.0070(17) 0.0065(16)
C9 0.0445(19) 0.052(2) 0.062(2) 0.0047(17) 0.0092(17) 0.0079(16)
C10 0.0444(19) 0.0406(19) 0.068(2) 0.0029(17) 0.0007(17) 0.0093(15)
C11 0.049(2) 0.052(2) 0.088(3) -0.001(2) 0.007(2) 0.0136(18)
C12 0.051(2) 0.068(3) 0.100(3) -0.001(2) 0.003(2) 0.017(2)
C13 0.057(2) 0.072(3) 0.103(3) 0.006(2) -0.002(2) 0.023(2)
C14 0.058(2) 0.058(2) 0.084(3) 0.004(2) 0.000(2) 0.022(2)
C15 0.055(2) 0.058(2) 0.077(3) 0.007(2) 0.0026(19) 0.0213(19)
C16 0.073(3) 0.060(2) 0.079(3) 0.007(2) 0.003(2) 0.039(2)
C17 0.074(3) 0.052(2) 0.073(3) 0.006(2) 0.002(2) 0.024(2)
C18 0.074(3) 0.040(2) 0.075(3) 0.0070(18) -0.001(2) 0.0217(19)
C19 0.067(2) 0.042(2) 0.076(3) 0.0082(19) -0.001(2) 0.0179(19)
C20 0.088(3) 0.043(2) 0.080(3) 0.009(2) -0.011(2) 0.008(2)
C21 0.072(3) 0.047(2) 0.083(3) 0.010(2) -0.010(2) 0.007(2)
C22 0.058(2) 0.050(2) 0.072(3) 0.0127(19) -0.0026(19) 0.0084(18)
C23 0.056(2) 0.044(2) 0.069(2) 0.0140(18) -0.0001(19) 0.0059(17)
C24 0.047(2) 0.051(2) 0.070(3) 0.0150(19) -0.0013(18) 0.0003(17)
C25 0.048(2) 0.048(2) 0.069(2) 0.0095(18) 0.0047(18) 0.0053(17)
C26 0.0391(18) 0.047(2) 0.070(3) 0.0119(18) 0.0068(17) 0.0095(16)
C27 0.048(2) 0.0397(19) 0.068(2) 0.0088(18) 0.0014(18) 0.0067(16)
C28 0.047(2) 0.047(2) 0.077(3) 0.0141(19) 0.0120(19) 0.0109(17)
C29 0.051(2) 0.051(2) 0.073(3) 0.0110(19) 0.0089(19) 0.0175(17)
C30 0.045(2) 0.045(2) 0.076(3) 0.0078(18) 0.0057(18) 0.0115(16)
C31 0.047(2) 0.045(2) 0.075(3) 0.0106(19) 0.0092(18) 0.0179(16)
C32 0.062(2) 0.041(2) 0.072(3) 0.0047(19) 0.007(2) 0.0150(17)
C33 0.060(2) 0.041(2) 0.072(3) 0.0102(18) 0.0065(19) 0.0142(17)
C34 0.050(2) 0.039(2) 0.076(3) 0.0101(18) 0.0089(19) 0.0086(16)
C35 0.052(2) 0.041(2) 0.079(3) 0.0104(19) 0.0059(19) 0.0094(16)
C36 0.060(2) 0.040(2) 0.082(3) 0.0127(19) 0.002(2) 0.0029(17)
C37 0.062(2) 0.054(2) 0.081(3) 0.019(2) 0.009(2) 0.0002(19)
C38 0.054(2) 0.055(2) 0.072(3) 0.016(2) 0.0133(19) 0.0054(18)
C39 0.055(2) 0.057(2) 0.073(3) 0.009(2) 0.0113(19) 0.0071(18)
C40 0.071(3) 0.065(3) 0.086(3) 0.005(2) 0.025(2) 0.001(2)
C41 0.060(2) 0.068(3) 0.098(3) 0.001(2) 0.023(2) 0.007(2)
C42 0.044(2) 0.054(2) 0.092(3) 0.007(2) 0.007(2) 0.0060(18)
C43 0.055(2) 0.083(3) 0.148(4) -0.004(3) -0.012(3) 0.014(2)
C44 0.070(3) 0.158(5) 0.334(9) -0.137(6) -0.037(4) 0.016(3)
C45 0.069(3) 0.095(3) 0.103(3) 0.015(3) 0.005(2) 0.019(2)
C46 0.092(3) 0.112(4) 0.097(3) 0.037(3) 0.005(3) 0.026(3)
C47 0.081(3) 0.079(3) 0.088(3) 0.011(2) -0.002(2) 0.038(2)
C48 0.090(3) 0.082(3) 0.125(4) 0.011(3) 0.002(3) 0.047(2)
C49 0.086(3) 0.054(2) 0.088(3) 0.014(2) -0.003(2) 0.030(2)
C50 0.133(4) 0.073(3) 0.141(4) 0.035(3) 0.060(3) 0.038(3)
C53 0.099(3) 0.053(3) 0.122(4) 0.012(3) -0.035(3) -0.001(2)
C54 0.186(6) 0.105(4) 0.135(5) -0.023(3) -0.072(4) 0.036(4)
C55 0.060(2) 0.060(2) 0.074(3) 0.009(2) -0.001(2) 0.0030(19)
C56 0.068(3) 0.093(3) 0.089(3) 0.001(2) -0.003(2) -0.012(2)
C57 0.048(2) 0.064(2) 0.079(3) 0.015(2) 0.0009(19) 0.0136(17)
C58 0.101(3) 0.131(4) 0.104(4) 0.045(3) 0.025(3) 0.060(3)
C59 0.047(2) 0.060(2) 0.086(3) 0.017(2) 0.0130(19) 0.0059(17)
C60 0.060(2) 0.070(3) 0.088(3) 0.024(2) 0.006(2) 0.0021(19)
C61 0.054(2) 0.061(2) 0.085(3) 0.004(2) 0.015(2) 0.0147(18)
C62 0.073(3) 0.081(3) 0.113(3) -0.012(2) -0.001(2) 0.032(2)
C63 0.063(2) 0.052(2) 0.081(3) 0.000(2) 0.008(2) 0.0131(18)
C64 0.063(2) 0.079(3) 0.080(3) 0.011(2) 0.012(2) 0.019(2)
C65 0.071(2) 0.047(2) 0.080(3) 0.0092(19) 0.012(2) 0.0113(19)
C66 0.087(3) 0.046(2) 0.106(3) 0.003(2) 0.009(2) 0.018(2)
C67 0.073(3) 0.046(2) 0.091(3) 0.015(2) 0.003(2) 0.0086(19)
C68 0.078(3) 0.053(2) 0.098(3) 0.016(2) -0.009(2) 0.003(2)
C75 0.050(2) 0.045(2) 0.069(2) 0.0089(17) 0.0052(18) 0.0146(16)
C76 0.050(2) 0.042(2) 0.071(2) 0.0078(18) 0.0075(18) 0.0180(16)
C77 0.054(2) 0.039(2) 0.074(3) 0.0080(18) 0.0040(18) 0.0079(16)
C78 0.049(2) 0.046(2) 0.065(2) 0.0088(17) 0.0076(17) 0.0118(16)
C79 0.0466(19) 0.0395(19) 0.065(2) 0.0074(17) 0.0024(17) 0.0102(15)
C80 0.0445(19) 0.043(2) 0.074(2) 0.0082(17) 0.0031(17) 0.0113(16)
C81 0.052(2) 0.042(2) 0.069(2) 0.0065(17) 0.0044(18) 0.0164(17)
C82 0.0436(19) 0.0395(19) 0.070(2) 0.0060(17) 0.0055(17) 0.0086(16)
C83 0.047(2) 0.042(2) 0.067(2) 0.0107(17) 0.0073(17) 0.0140(16)
C84 0.050(2) 0.0403(19) 0.067(2) 0.0082(17) 0.0019(17) 0.0164(16)
C85 0.047(2) 0.044(2) 0.075(3) 0.0084(18) 0.0044(18) 0.0137(16)
C86 0.059(2) 0.051(2) 0.075(3) 0.0141(19) 0.0070(19) 0.0197(18)
C87 0.056(2) 0.061(2) 0.079(3) 0.012(2) 0.020(2) 0.0218(19)
C88 0.064(2) 0.046(2) 0.069(2) 0.0044(18) 0.0062(19) 0.0233(18)
C89 0.061(2) 0.050(2) 0.077(3) 0.005(2) 0.012(2) 0.0242(18)
C90 0.066(2) 0.052(2) 0.073(3) 0.008(2) 0.005(2) 0.0197(19)
C91 0.069(2) 0.042(2) 0.077(3) 0.0053(19) -0.002(2) 0.0242(18)
C92 0.056(2) 0.044(2) 0.077(3) 0.0080(19) 0.0062(19) 0.0156(17)
C93 0.058(2) 0.041(2) 0.079(3) 0.0089(19) 0.000(2) 0.0151(17)
C94 0.061(2) 0.044(2) 0.082(3) 0.014(2) -0.001(2) 0.0107(18)
C95 0.054(2) 0.045(2) 0.085(3) 0.013(2) 0.003(2) 0.0032(17)
C96 0.053(2) 0.046(2) 0.074(3) 0.0126(19) 0.0058(19) 0.0112(17)
C97 0.055(2) 0.043(2) 0.078(3) 0.0127(19) 0.0035(19) 0.0063(17)
C98 0.067(2) 0.044(2) 0.072(3) 0.0099(19) 0.010(2) 0.0092(18)
C99 0.053(2) 0.054(2) 0.075(3) 0.0022(19) 0.0074(19) 0.0139(18)
C100 0.047(2) 0.042(2) 0.077(3) 0.0090(18) 0.0094(19) 0.0100(16)
C101 0.0445(19) 0.041(2) 0.074(3) 0.0100(18) 0.0066(18) 0.0113(16)
C102 0.049(2) 0.047(2) 0.073(2) 0.0069(18) 0.0098(18) 0.0075(17)
C103 0.045(2) 0.045(2) 0.079(3) 0.0076(18) 0.0060(18) 0.0126(16)
C104 0.049(2) 0.0411(19) 0.068(2) 0.0075(17) 0.0045(17) 0.0145(16)
C105 0.0433(19) 0.049(2) 0.067(2) 0.0095(18) 0.0017(17) 0.0129(16)
C106 0.0454(19) 0.045(2) 0.069(2) 0.0110(17) 0.0063(17) 0.0156(16)
C107 0.053(2) 0.041(2) 0.077(3) 0.0099(18) 0.0065(18) 0.0131(17)
C108 0.048(2) 0.0328(18) 0.074(2) 0.0073(17) 0.0020(18) 0.0099(15)
C109 0.051(2) 0.043(2) 0.065(2) 0.0087(17) 0.0043(18) 0.0136(17)
C110 0.050(2) 0.0380(19) 0.071(2) 0.0108(17) 0.0094(18) 0.0052(16)
C111 0.052(2) 0.045(2) 0.068(2) 0.0113(18) 0.0087(18) 0.0116(17)
C112 0.0429(19) 0.046(2) 0.067(2) 0.0127(18) 0.0073(17) 0.0109(16)
C113 0.049(2) 0.042(2) 0.069(2) 0.0100(17) 0.0076(18) 0.0069(16)
C114 0.047(2) 0.044(2) 0.070(2) 0.0158(18) 0.0043(17) 0.0081(16)
C115 0.046(2) 0.049(2) 0.066(2) 0.0176(18) 0.0074(17) 0.0124(16)
C116 0.052(2) 0.044(2) 0.069(2) 0.0101(18) 0.0101(18) 0.0187(17)
C117 0.049(2) 0.065(2) 0.082(3) 0.018(2) 0.012(2) 0.0130(18)
C118 0.073(3) 0.092(3) 0.094(3) 0.022(3) 0.014(2) 0.005(2)
C119 0.100(3) 0.076(3) 0.100(4) 0.002(3) 0.031(3) 0.022(2)
C120 0.155(5) 0.096(4) 0.104(4) -0.004(3) 0.034(4) 0.023(3)
C121 0.091(3) 0.057(2) 0.097(3) 0.011(2) 0.027(3) 0.032(2)
C122 0.107(4) 0.132(4) 0.115(4) 0.020(3) 0.023(3) 0.077(3)
C123 0.077(3) 0.045(2) 0.091(3) 0.008(2) 0.007(2) 0.0160(19)
C124 0.087(3) 0.053(2) 0.093(3) 0.008(2) 0.003(2) 0.009(2)
C125 0.070(2) 0.0357(19) 0.090(3) 0.0152(18) 0.003(2) 0.0103(17)
C126 0.071(2) 0.051(2) 0.086(3) 0.009(2) -0.010(2) 0.0173(19)
C127 0.074(2) 0.050(2) 0.083(3) 0.014(2) 0.001(2) 0.0115(19)
C128 0.084(3) 0.077(3) 0.088(3) 0.026(2) 0.001(2) 0.016(2)
C129 0.083(3) 0.059(2) 0.087(3) 0.017(2) 0.018(2) 0.015(2)
C130 0.078(3) 0.077(3) 0.142(4) 0.031(3) 0.033(3) 0.019(2)
C131 0.063(2) 0.054(2) 0.082(3) 0.016(2) 0.015(2) 0.0115(18)
C132 0.066(2) 0.057(2) 0.089(3) 0.005(2) 0.012(2) 0.0127(19)
C133 0.053(2) 0.055(2) 0.092(3) 0.006(2) 0.006(2) 0.0053(18)
C134 0.063(2) 0.061(2) 0.114(4) 0.004(2) -0.004(2) 0.006(2)
C135 0.046(2) 0.055(2) 0.085(3) 0.015(2) 0.0072(19) 0.0120(16)
C136 0.056(2) 0.064(2) 0.094(3) 0.011(2) -0.001(2) 0.0127(18)
C137 0.058(2) 0.047(2) 0.080(3) 0.0159(19) 0.002(2) 0.0185(17)
C138 0.056(2) 0.062(2) 0.093(3) 0.007(2) 0.002(2) 0.0225(18)
C139 0.054(2) 0.052(2) 0.075(3) 0.0150(19) 0.0042(18) 0.0124(17)
C140 0.063(2) 0.052(2) 0.107(3) 0.006(2) 0.008(2) 0.0206(19)
C141 0.057(2) 0.040(2) 0.078(3) 0.0090(18) 0.0031(19) 0.0114(16)
C142 0.093(3) 0.051(2) 0.083(3) 0.013(2) 0.026(2) 0.024(2)
C143 0.054(2) 0.049(2) 0.085(3) 0.008(2) 0.004(2) 0.0107(17)
C144 0.061(2) 0.069(3) 0.119(3) 0.032(2) 0.002(2) -0.001(2)
C145 0.049(2) 0.053(2) 0.077(3) 0.0069(19) 0.0063(18) 0.0091(17)
C146 0.076(3) 0.060(2) 0.082(3) 0.007(2) -0.001(2) 0.006(2)
C147 0.048(2) 0.056(2) 0.085(3) 0.014(2) 0.0037(19) 0.0152(17)
C148 0.076(3) 0.102(3) 0.094(3) 0.022(3) 0.000(2) 0.042(2)

loop_
_atom_type_symbol
_atom_type_description
_atom_type_scat_dispersion_real
_atom_type_scat_dispersion_imag
_atom_type_scat_source
C C 0.0181 0.0091
;
International Tables for Crystallography
(Vol. C, Tables 4.2.6.8 and 6.1.1.4)
;
H H 0.0000 0.0000
;
International Tables for Crystallography
(Vol. C, Table 6.1.1.4)
;
N N 0.0311 0.0180
;
International Tables for Crystallography
(Vol. C, Tables 4.2.6.8 and 6.1.1.4)
;

loop_
_geom_angle_atom_site_label_1
_geom_angle_atom_site_label_2
_geom_angle_atom_site_label_3
_geom_angle
C20 C51 C52 111.2(6)
C20 C51 H51A 109.4
C52 C51 H51A 109.4
C20 C51 H51B 109.4
C52 C51 H51B 109.4
H51A C51 H51B 108.0
C51 C52 H52A 109.5
C51 C52 H52B 109.5
H52A C52 H52B 109.5
C51 C52 H52C 109.5
H52A C52 H52C 109.5
H52B C52 H52C 109.5
C20 C51A C52A 109.9(13)
C20 C51A H51C 109.7
C52A C51A H51C 109.7
C20 C51A H51D 109.7
C52A C51A H51D 109.7
H51C C51A H51D 108.2
C51A C52A H52D 109.5
C51A C52A H52E 109.5
H52D C52A H52E 109.5
C51A C52A H52F 109.5
H52D C52A H52F 109.5
H52E C52A H52F 109.5
C72 C71 C40 110.5(8)
C72 C71 H71A 109.5
C40 C71 H71A 109.5
C72 C71 H71B 109.5
C40 C71 H71B 109.5
H71A C71 H71B 108.1
C71 C72 H72A 109.5
C71 C72 H72B 109.5
H72A C72 H72B 109.5
C71 C72 H72C 109.5
H72A C72 H72C 109.5
H72B C72 H72C 109.5
C40 C71A C72A 112.2(14)
C40 C71A H71C 109.2
C72A C71A H71C 109.2
C40 C71A H71D 109.2
C72A C71A H71D 109.2
H71C C71A H71D 107.9
C71A C72A H72D 109.5
C71A C72A H72E 109.5
H72D C72A H72E 109.5
C71A C72A H72F 109.5
H72D C72A H72F 109.5
H72E C72A H72F 109.5
C37 C69 C70 109.0(7)
C37 C69 H69A 109.9
C70 C69 H69A 109.9
C37 C69 H69B 109.9
C70 C69 H69B 109.9
H69A C69 H69B 108.3
C69 C70 H70A 109.5
C69 C70 H70B 109.5
H70A C70 H70B 109.5
C69 C70 H70C 109.5
H70A C70 H70C 109.5
H70B C70 H70C 109.5
C70A C69A C37 109.6(14)
C70A C69A H69C 109.8
C37 C69A H69C 109.8
C70A C69A H69D 109.7
C37 C69A H69D 109.7
H69C C69A H69D 108.2
C69A C70A H70D 109.5
C69A C70A H70E 109.5
H70D C70A H70E 109.5
C69A C70A H70F 109.5
H70D C70A H70F 109.5
H70E C70A H70F 109.5
C41 C73 C74 111.8(7)
C41 C73 H73A 109.3
C74 C73 H73A 109.3
C41 C73 H73B 109.3
C74 C73 H73B 109.3
H73A C73 H73B 107.9
C73 C74 H74A 109.5
C73 C74 H74B 109.5
H74A C74 H74B 109.5
C73 C74 H74C 109.5
H74A C74 H74C 109.5
H74B C74 H74C 109.5
C74A C73A C41 105.3(9)
C74A C73A H73C 110.7
C41 C73A H73C 110.7
C74A C73A H73D 110.7
C41 C73A H73D 110.7
H73C C73A H73D 108.8
C73A C74A H74D 109.5
C73A C74A H74E 109.5
H74D C74A H74E 109.5
C73A C74A H74F 109.5
H74D C74A H74F 109.5
H74E C74A H74F 109.5
C11 N1 C14 108.9(3)
C11 N1 C1 126.6(3)
C14 N1 C1 123.8(3)
C2 N2 C18 123.5(3)
C2 N2 C15 121.2(3)
C18 N2 C15 110.0(3)
C22 N3 C3 123.8(3)
C22 N3 C19 111.4(3)
C3 N3 C19 124.5(3)
C26 N4 C4 126.0(3)
C26 N4 C23 108.2(3)
C4 N4 C23 121.7(3)
C27 N5 C6 128.8(3)
C27 N5 C30 108.0(3)
C6 N5 C30 122.5(3)
C7 N6 C31 120.9(3)
C7 N6 C34 123.5(3)
C31 N6 C34 109.0(3)
C38 N7 C8 124.0(3)
C38 N7 C35 110.9(3)
C8 N7 C35 124.7(3)
C42 N8 C9 126.1(3)
C42 N8 C39 109.2(3)
C9 N8 C39 121.9(3)
C85 N9 C88 109.0(3)
C85 N9 C75 126.5(3)
C88 N9 C75 123.3(3)
C89 N10 C76 124.5(3)
C89 N10 C92 110.6(3)
C76 N10 C92 123.9(3)
C96 N11 C77 122.9(3)
C96 N11 C93 110.9(3)
C77 N11 C93 124.6(3)
C100 N12 C97 108.6(3)
C100 N12 C78 126.5(3)
C97 N12 C78 121.1(3)
C101 N13 C104 108.7(3)
C101 N13 C80 126.6(3)
C104 N13 C80 123.8(3)
C81 N14 C108 124.1(3)
C81 N14 C105 124.2(3)
C108 N14 C105 110.9(3)
C82 N15 C112 124.2(3)
C82 N15 C109 123.9(3)
C112 N15 C109 109.7(3)
C116 N16 C83 126.4(3)
C116 N16 C113 108.6(3)
C83 N16 C113 123.3(2)
C2 C1 N1 112.8(3)
C2 C1 C10 120.0(3)
N1 C1 C10 126.7(3)
C1 C2 N2 121.8(3)
C1 C2 C3 121.0(3)
N2 C2 C3 117.2(3)
C4 C3 N3 120.9(3)
C4 C3 C2 121.9(3)
N3 C3 C2 117.2(3)
C3 C4 N4 113.6(3)
C3 C4 C5 118.8(3)
N4 C4 C5 127.3(3)
C6 C5 C4 124.4(3)
C6 C5 C10 117.5(3)
C4 C5 C10 118.1(3)
C7 C6 N5 113.2(3)
C7 C6 C5 120.1(3)
N5 C6 C5 126.4(3)
C6 C7 N6 121.7(3)
C6 C7 C8 120.8(3)
N6 C7 C8 117.5(3)
C9 C8 N7 121.1(3)
C9 C8 C7 121.7(3)
N7 C8 C7 117.2(3)
C8 C9 N8 113.1(3)
C8 C9 C10 119.5(3)
N8 C9 C10 127.1(3)
C9 C10 C1 124.6(3)
C9 C10 C5 117.7(3)
C1 C10 C5 117.7(3)
C12 C11 N1 107.9(3)
C12 C11 C42 128.7(3)
N1 C11 C42 123.0(3)
C11 C12 C13 108.2(3)
C11 C12 C43 125.4(4)
C13 C12 C43 126.1(3)
C14 C13 C12 108.3(3)
C14 C13 C45 128.8(4)
C12 C13 C45 122.5(3)
C13 C14 N1 106.5(3)
C13 C14 C15 136.0(3)
N1 C14 C15 116.8(3)
C16 C15 N2 107.0(3)
C16 C15 C14 139.0(3)
N2 C15 C14 113.6(3)
C15 C16 C17 107.6(3)
C15 C16 C47 129.7(4)
C17 C16 C47 122.6(3)
C18 C17 C16 108.7(3)
C18 C17 C49 127.4(4)
C16 C17 C49 123.5(3)
C17 C18 N2 106.7(3)
C17 C18 C19 136.8(3)
N2 C18 C19 116.4(3)
C20 C19 N3 105.6(3)
C20 C19 C18 139.3(3)
N3 C19 C18 115.0(3)
C19 C20 C21 108.3(3)
C19 C20 C51A 128.2(6)
C21 C20 C51A 123.4(6)
C19 C20 C51 125.8(4)
C21 C20 C51 125.7(4)
C22 C21 C20 108.5(3)
C22 C21 C53 128.2(3)
C20 C21 C53 123.2(3)
C21 C22 N3 106.1(3)
C21 C22 C23 138.8(3)
N3 C22 C23 114.5(3)
C24 C23 N4 106.9(3)
C24 C23 C22 136.8(3)
N4 C23 C22 115.8(3)
C23 C24 C25 108.4(3)
C23 C24 C55 127.1(3)
C25 C24 C55 124.5(3)
C26 C25 C24 107.2(3)
C26 C25 C57 125.6(3)
C24 C25 C57 127.0(3)
C25 C26 N4 108.8(3)
C25 C26 C27 128.1(3)
N4 C26 C27 121.7(3)
C28 C27 N5 108.5(3)
C28 C27 C26 130.3(3)
N5 C27 C26 121.0(3)
C27 C28 C29 108.3(3)
C27 C28 C59 126.0(3)
C29 C28 C59 125.6(3)
C30 C29 C28 107.8(3)
C30 C29 C61 128.8(3)
C28 C29 C61 122.8(3)
C29 C30 N5 107.3(3)
C29 C30 C31 134.5(3)
N5 C30 C31 117.1(3)
C32 C31 N6 107.8(3)
C32 C31 C30 138.5(3)
N6 C31 C30 113.6(3)
C31 C32 C33 107.4(3)
C31 C32 C63 129.4(3)
C33 C32 C63 122.5(3)
C34 C33 C32 108.6(3)
C34 C33 C65 127.2(3)
C32 C33 C65 124.2(3)
C33 C34 N6 107.1(3)
C33 C34 C35 138.1(3)
N6 C34 C35 114.6(3)
C36 C35 N7 106.3(3)
C36 C35 C34 138.5(3)
N7 C35 C34 115.3(3)
C35 C36 C37 108.3(3)
C35 C36 C67 126.1(3)
C37 C36 C67 125.6(3)
C38 C37 C36 107.8(3)
C38 C37 C69A 129.4(8)
C36 C37 C69A 122.4(7)
C38 C37 C69 126.9(5)
C36 C37 C69 125.1(5)
N7 C38 C37 106.6(3)
N7 C38 C39 114.1(3)
C37 C38 C39 138.8(3)
C40 C39 N8 107.2(3)
C40 C39 C38 135.8(3)
N8 C39 C38 116.2(3)
C39 C40 C41 107.2(3)
C39 C40 C71 124.6(8)
C41 C40 C71 128.1(9)
C39 C40 C71A 133.3(14)
C41 C40 C71A 119.4(14)
C42 C41 C40 108.1(3)
C42 C41 C73 135.0(5)
C40 C41 C73 116.6(5)
C42 C41 C73A 118.1(5)
C40 C41 C73A 133.7(5)
N8 C42 C41 107.7(3)
N8 C42 C11 121.7(3)
C41 C42 C11 129.5(3)
C44 C43 C12 110.9(4)
C44 C43 H43A 109.5
C12 C43 H43A 109.5
C44 C43 H43B 109.5
C12 C43 H43B 109.5
H43A C43 H43B 108.1
C43 C44 H44A 109.5
C43 C44 H44B 109.5
H44A C44 H44B 109.5
C43 C44 H44C 109.5
H44A C44 H44C 109.5
H44B C44 H44C 109.5
C46 C45 C13 109.9(3)
C46 C45 H45A 109.7
C13 C45 H45A 109.7
C46 C45 H45B 109.7
C13 C45 H45B 109.7
H45A C45 H45B 108.2
C45 C46 H46A 109.5
C45 C46 H46B 109.5
H46A C46 H46B 109.5
C45 C46 H46C 109.5
H46A C46 H46C 109.5
H46B C46 H46C 109.5
C16 C47 C48 115.9(3)
C16 C47 H47A 108.3
C48 C47 H47A 108.3
C16 C47 H47B 108.3
C48 C47 H47B 108.3
H47A C47 H47B 107.4
C47 C48 H48A 109.5
C47 C48 H48B 109.5
H48A C48 H48B 109.5
C47 C48 H48C 109.5
H48A C48 H48C 109.5
H48B C48 H48C 109.5
C17 C49 C50 112.4(3)
C17 C49 H49A 109.1
C50 C49 H49A 109.1
C17 C49 H49B 109.1
C50 C49 H49B 109.1
H49A C49 H49B 107.9
C49 C50 H50A 109.5
C49 C50 H50B 109.5
H50A C50 H50B 109.5
C49 C50 H50C 109.5
H50A C50 H50C 109.5
H50B C50 H50C 109.5
C21 C53 C54 113.9(4)
C21 C53 H53A 108.8
C54 C53 H53A 108.8
C21 C53 H53B 108.8
C54 C53 H53B 108.8
H53A C53 H53B 107.7
C53 C54 H54A 109.5
C53 C54 H54B 109.5
H54A C54 H54B 109.5
C53 C54 H54C 109.5
H54A C54 H54C 109.5
H54B C54 H54C 109.5
C24 C55 C56 116.1(3)
C24 C55 H55A 108.3
C56 C55 H55A 108.3
C24 C55 H55B 108.3
C56 C55 H55B 108.3
H55A C55 H55B 107.4
C55 C56 H56A 109.5
C55 C56 H56B 109.5
H56A C56 H56B 109.5
C55 C56 H56C 109.5
H56A C56 H56C 109.5
H56B C56 H56C 109.5
C58 C57 C25 114.7(3)
C58 C57 H57A 108.6
C25 C57 H57A 108.6
C58 C57 H57B 108.6
C25 C57 H57B 108.6
H57A C57 H57B 107.6
C57 C58 H58A 109.5
C57 C58 H58B 109.5
H58A C58 H58B 109.5
C57 C58 H58C 109.5
H58A C58 H58C 109.5
H58B C58 H58C 109.5
C28 C59 C60 110.9(3)
C28 C59 H59A 109.5
C60 C59 H59A 109.5
C28 C59 H59B 109.5
C60 C59 H59B 109.5
H59A C59 H59B 108.0
C59 C60 H60A 109.5
C59 C60 H60B 109.5
H60A C60 H60B 109.5
C59 C60 H60C 109.5
H60A C60 H60C 109.5
H60B C60 H60C 109.5
C29 C61 C62 112.5(3)
C29 C61 H61A 109.1
C62 C61 H61A 109.1
C29 C61 H61B 109.1
C62 C61 H61B 109.1
H61A C61 H61B 107.8
C61 C62 H62A 109.5
C61 C62 H62B 109.5
H62A C62 H62B 109.5
C61 C62 H62C 109.5
H62A C62 H62C 109.5
H62B C62 H62C 109.5
C32 C63 C64 111.6(3)
C32 C63 H63A 109.3
C64 C63 H63A 109.3
C32 C63 H63B 109.3
C64 C63 H63B 109.3
H63A C63 H63B 108.0
C63 C64 H64A 109.5
C63 C64 H64B 109.5
H64A C64 H64B 109.5
C63 C64 H64C 109.5
H64A C64 H64C 109.5
H64B C64 H64C 109.5
C33 C65 C66 113.9(3)
C33 C65 H65A 108.8
C66 C65 H65A 108.8
C33 C65 H65B 108.8
C66 C65 H65B 108.8
H65A C65 H65B 107.7
C65 C66 H66A 109.5
C65 C66 H66B 109.5
H66A C66 H66B 109.5
C65 C66 H66C 109.5
H66A C66 H66C 109.5
H66B C66 H66C 109.5
C36 C67 C68 112.9(3)
C36 C67 H67A 109.0
C68 C67 H67A 109.0
C36 C67 H67B 109.0
C68 C67 H67B 109.0
H67A C67 H67B 107.8
C67 C68 H68A 109.5
C67 C68 H68B 109.5
H68A C68 H68B 109.5
C67 C68 H68C 109.5
H68A C68 H68C 109.5
H68B C68 H68C 109.5
C76 C75 N9 113.2(3)
C76 C75 C84 119.6(3)
N9 C75 C84 126.7(3)
C75 C76 N10 120.9(3)
C75 C76 C77 120.9(3)
N10 C76 C77 118.2(3)
C78 C77 N11 121.5(3)
C78 C77 C76 121.4(3)
N11 C77 C76 117.1(3)
C77 C78 N12 113.0(3)
C77 C78 C79 120.5(3)
N12 C78 C79 126.0(3)
C78 C79 C80 125.3(3)
C78 C79 C84 117.1(3)
C80 C79 C84 117.6(3)
C81 C80 N13 112.8(3)
C81 C80 C79 119.9(3)
N13 C80 C79 127.1(3)
C80 C81 N14 121.7(3)
C80 C81 C82 120.6(3)
N14 C81 C82 117.6(3)
C83 C82 N15 120.6(3)
C83 C82 C81 122.0(3)
N15 C82 C81 117.3(3)
C82 C83 N16 113.2(3)
C82 C83 C84 119.4(3)
N16 C83 C84 127.1(3)
C83 C84 C75 124.3(3)
C83 C84 C79 117.8(3)
C75 C84 C79 117.9(3)
N9 C85 C86 107.9(3)
N9 C85 C116 122.6(3)
C86 C85 C116 128.7(3)
C85 C86 C87 108.4(3)
C85 C86 C117 125.4(3)
C87 C86 C117 126.1(3)
C88 C87 C86 107.3(3)
C88 C87 C119 130.0(3)
C86 C87 C119 122.7(3)
C87 C88 N9 107.2(3)
C87 C88 C89 135.1(3)
N9 C88 C89 116.6(3)
C90 C89 N10 106.3(3)
C90 C89 C88 139.1(3)
N10 C89 C88 114.3(3)
C89 C90 C91 108.8(3)
C89 C90 C121 129.6(3)
C91 C90 C121 121.4(3)
C92 C91 C90 107.4(3)
C92 C91 C123 128.2(3)
C90 C91 C123 124.2(3)
C91 C92 N10 106.9(3)
C91 C92 C93 137.2(3)
N10 C92 C93 115.9(3)
C94 C93 N11 106.3(3)
C94 C93 C92 137.7(3)
N11 C93 C92 116.0(3)
C93 C94 C95 108.1(3)
C93 C94 C125 127.4(3)
C95 C94 C125 124.0(3)
C96 C95 C94 108.3(3)
C96 C95 C127 128.7(3)
C94 C95 C127 123.0(3)
N11 C96 C95 106.2(3)
N11 C96 C97 114.9(3)
C95 C96 C97 138.6(3)
C98 C97 N12 107.2(3)
C98 C97 C96 136.0(3)
N12 C97 C96 116.3(3)
C97 C98 C99 107.5(3)
C97 C98 C129 128.0(3)
C99 C98 C129 124.3(3)
C100 C99 C98 107.8(3)
C100 C99 C131 127.9(3)
C98 C99 C131 124.2(3)
N12 C100 C99 108.4(3)
N12 C100 C101 121.3(3)
C99 C100 C101 129.7(3)
N13 C101 C102 108.5(3)
N13 C101 C100 122.3(3)
C102 C101 C100 128.2(3)
C101 C102 C103 108.1(3)
C101 C102 C133 126.2(3)
C103 C102 C133 125.7(3)
C104 C103 C102 106.7(3)
C104 C103 C135 129.0(3)
C102 C103 C135 124.3(3)
C103 C104 N13 107.7(3)
C103 C104 C105 134.2(3)
N13 C104 C105 117.3(3)
C106 C105 N14 105.9(3)
C106 C105 C104 139.8(3)
N14 C105 C104 114.0(3)
C105 C106 C107 107.7(3)
C105 C106 C137 130.3(3)
C107 C106 C137 121.3(3)
C108 C107 C106 108.7(3)
C108 C107 C139 126.4(3)
C106 C107 C139 124.4(3)
C107 C108 N14 106.8(3)
C107 C108 C109 137.5(3)
N14 C108 C109 115.6(3)
C110 C109 N15 107.1(3)
C110 C109 C108 136.8(3)
N15 C109 C108 116.0(3)
C109 C110 C111 108.2(3)
C109 C110 C141 126.7(3)
C111 C110 C141 124.1(3)
C112 C111 C110 107.9(3)
C112 C111 C143 131.8(3)
C110 C111 C143 120.1(3)
C111 C112 N15 107.1(3)
C111 C112 C113 139.3(3)
N15 C112 C113 113.3(3)
C114 C113 N16 106.6(3)
C114 C113 C112 136.4(3)
N16 C113 C112 116.5(3)
C113 C114 C115 108.2(3)
C113 C114 C145 127.7(3)
C115 C114 C145 124.0(3)
C116 C115 C114 108.1(3)
C116 C115 C147 125.5(3)
C114 C115 C147 126.3(3)
N16 C116 C115 108.1(3)
N16 C116 C85 122.1(3)
C115 C116 C85 128.9(3)
C86 C117 C118 114.2(3)
C86 C117 H11A 108.7
C118 C117 H11A 108.7
C86 C117 H11B 108.7
C118 C117 H11B 108.7
H11A C117 H11B 107.6
C117 C118 H11C 109.5
C117 C118 H11D 109.5
H11C C118 H11D 109.5
C117 C118 H11E 109.5
H11C C118 H11E 109.5
H11D C118 H11E 109.5
C87 C119 C120 113.5(4)
C87 C119 H11F 108.9
C120 C119 H11F 108.9
C87 C119 H11G 108.9
C120 C119 H11G 108.9
H11F C119 H11G 107.7
C119 C120 H12A 109.5
C119 C120 H12B 109.5
H12A C120 H12B 109.5
C119 C120 H12C 109.5
H12A C120 H12C 109.5
H12B C120 H12C 109.5
C90 C121 C122 112.6(3)
C90 C121 H12D 109.1
C122 C121 H12D 109.1
C90 C121 H12E 109.1
C122 C121 H12E 109.1
H12D C121 H12E 107.8
C121 C122 H12F 109.5
C121 C122 H12G 109.5
H12F C122 H12G 109.5
C121 C122 H12H 109.5
H12F C122 H12H 109.5
H12G C122 H12H 109.5
C91 C123 C124 111.6(3)
C91 C123 H12I 109.3
C124 C123 H12I 109.3
C91 C123 H12J 109.3
C124 C123 H12J 109.3
H12I C123 H12J 108.0
C123 C124 H12K 109.5
C123 C124 H12L 109.5
H12K C124 H12L 109.5
C123 C124 H12M 109.5
H12K C124 H12M 109.5
H12L C124 H12M 109.5
C94 C125 C126 110.8(3)
C94 C125 H12N 109.5
C126 C125 H12N 109.5
C94 C125 H12O 109.5
C126 C125 H12O 109.5
H12N C125 H12O 108.1
C125 C126 H12P 109.5
C125 C126 H12Q 109.5
H12P C126 H12Q 109.5
C125 C126 H12R 109.5
H12P C126 H12R 109.5
H12Q C126 H12R 109.5
C95 C127 C128 114.2(3)
C95 C127 H12S 108.7
C128 C127 H12S 108.7
C95 C127 H12T 108.7
C128 C127 H12T 108.7
H12S C127 H12T 107.6
C127 C128 H12U 109.5
C127 C128 H12V 109.5
H12U C128 H12V 109.5
C127 C128 H12W 109.5
H12U C128 H12W 109.5
H12V C128 H12W 109.5
C98 C129 C130 115.5(3)
C98 C129 H120 108.4
C130 C129 H120 108.4
C98 C129 H12 108.4
C130 C129 H12 108.4
H120 C129 H12 107.5
C129 C130 H13A 109.5
C129 C130 H13B 109.5
H13A C130 H13B 109.5
C129 C130 H13C 109.5
H13A C130 H13C 109.5
H13B C130 H13C 109.5
C99 C131 C132 116.3(3)
C99 C131 H13D 108.2
C132 C131 H13D 108.2
C99 C131 H13E 108.2
C132 C131 H13E 108.2
H13D C131 H13E 107.4
C131 C132 H13F 109.5
C131 C132 H13G 109.5
H13F C132 H13G 109.5
C131 C132 H13H 109.5
H13F C132 H13H 109.5
H13G C132 H13H 109.5
C102 C133 C134 114.7(3)
C102 C133 H13I 108.6
C134 C133 H13I 108.6
C102 C133 H13J 108.6
C134 C133 H13J 108.6
H13I C133 H13J 107.6
C133 C134 H13K 109.5
C133 C134 H13L 109.5
H13K C134 H13L 109.5
C133 C134 H13M 109.5
H13K C134 H13M 109.5
H13L C134 H13M 109.5
C103 C135 C136 112.6(3)
C103 C135 H13N 109.1
C136 C135 H13N 109.1
C103 C135 H13O 109.1
C136 C135 H13O 109.1
H13N C135 H13O 107.8
C135 C136 H13P 109.5
C135 C136 H13Q 109.5
H13P C136 H13Q 109.5
C135 C136 H13R 109.5
H13P C136 H13R 109.5
H13Q C136 H13R 109.5
C106 C137 C138 112.7(3)
C106 C137 H13S 109.0
C138 C137 H13S 109.0
C106 C137 H13T 109.0
C138 C137 H13T 109.0
H13S C137 H13T 107.8
C137 C138 H13U 109.5
C137 C138 H13V 109.5
H13U C138 H13V 109.5
C137 C138 H13W 109.5
H13U C138 H13W 109.5
H13V C138 H13W 109.5
C107 C139 C140 117.3(3)
C107 C139 H130 108.0
C140 C139 H130 108.0
C107 C139 H13 108.0
C140 C139 H13 108.0
H130 C139 H13 107.2
C139 C140 H14A 109.5
C139 C140 H14B 109.5
H14A C140 H14B 109.5
C139 C140 H14C 109.5
H14A C140 H14C 109.5
H14B C140 H14C 109.5
C110 C141 C142 110.7(3)
C110 C141 H14D 109.5
C142 C141 H14D 109.5
C110 C141 H14E 109.5
C142 C141 H14E 109.5
H14D C141 H14E 108.1
C141 C142 H14F 109.5
C141 C142 H14G 109.5
H14F C142 H14G 109.5
C141 C142 H14H 109.5
H14F C142 H14H 109.5
H14G C142 H14H 109.5
C111 C143 C144 112.2(3)
C111 C143 H14I 109.2
C144 C143 H14I 109.2
C111 C143 H14J 109.2
C144 C143 H14J 109.2
H14I C143 H14J 107.9
C143 C144 H14K 109.5
C143 C144 H14L 109.5
H14K C144 H14L 109.5
C143 C144 H14M 109.5
H14K C144 H14M 109.5
H14L C144 H14M 109.5
C114 C145 C146 113.7(3)
C114 C145 H14N 108.8
C146 C145 H14N 108.8
C114 C145 H14O 108.8
C146 C145 H14O 108.8
H14N C145 H14O 107.7
C145 C146 H14P 109.5
C145 C146 H14Q 109.5
H14P C146 H14Q 109.5
C145 C146 H14R 109.5
H14P C146 H14R 109.5
H14Q C146 H14R 109.5
C115 C147 C148 112.8(3)
C115 C147 H14S 109.0
C148 C147 H14S 109.0
C115 C147 H14T 109.0
C148 C147 H14T 109.0
H14S C147 H14T 107.8
C147 C148 H14U 109.5
C147 C148 H14V 109.5
H14U C148 H14V 109.5
C147 C148 H14W 109.5
H14U C148 H14W 109.5
H14V C148 H14W 109.5

loop_
_geom_bond_atom_site_label_1
_geom_bond_atom_site_label_2
_geom_bond_distance
C51 C20 1.523(9)
C51 C52 1.571(11)
C51 H51A 0.9900
C51 H51B 0.9900
C52 H52A 0.9800
C52 H52B 0.9800
C52 H52C 0.9800
C51A C20 1.522(18)
C51A C52A 1.615(18)
C51A H51C 0.9900
C51A H51D 0.9900
C52A H52D 0.9800
C52A H52E 0.9800
C52A H52F 0.9800
C71 C72 1.509(12)
C71 C40 1.509(12)
C71 H71A 0.9900
C71 H71B 0.9900
C72 H72A 0.9800
C72 H72B 0.9800
C72 H72C 0.9800
C71A C40 1.521(16)
C71A C72A 1.546(17)
C71A H71C 0.9900
C71A H71D 0.9900
C72A H72D 0.9800
C72A H72E 0.9800
C72A H72F 0.9800
C69 C37 1.525(10)
C69 C70 1.573(13)
C69 H69A 0.9900
C69 H69B 0.9900
C70 H70A 0.9800
C70 H70B 0.9800
C70 H70C 0.9800
C69A C70A 1.427(16)
C69A C37 1.505(16)
C69A H69C 0.9900
C69A H69D 0.9900
C70A H70D 0.9800
C70A H70E 0.9800
C70A H70F 0.9800
C73 C41 1.502(11)
C73 C74 1.5391(10)
C73 H73A 0.9900
C73 H73B 0.9900
C74 H74A 0.9800
C74 H74B 0.9800
C74 H74C 0.9800
C73A C74A 1.5395(10)
C73A C41 1.555(14)
C73A H73C 0.9900
C73A H73D 0.9900
C74A H74D 0.9800
C74A H74E 0.9800
C74A H74F 0.9800
N1 C11 1.396(4)
N1 C14 1.412(4)
N1 C1 1.419(4)
N2 C2 1.394(4)
N2 C18 1.402(4)
N2 C15 1.409(4)
N3 C22 1.390(4)
N3 C3 1.397(4)
N3 C19 1.398(4)
N4 C26 1.390(3)
N4 C4 1.419(4)
N4 C23 1.429(4)
N5 C27 1.397(4)
N5 C6 1.417(3)
N5 C30 1.425(4)
N6 C7 1.389(4)
N6 C31 1.405(4)
N6 C34 1.412(4)
N7 C38 1.386(4)
N7 C8 1.386(4)
N7 C35 1.396(4)
N8 C42 1.382(4)
N8 C9 1.422(4)
N8 C39 1.422(4)
N9 C85 1.377(4)
N9 C88 1.425(4)
N9 C75 1.432(4)
N10 C89 1.393(4)
N10 C76 1.394(4)
N10 C92 1.406(4)
N11 C96 1.390(4)
N11 C77 1.395(4)
N11 C93 1.401(4)
N12 C100 1.378(3)
N12 C97 1.422(4)
N12 C78 1.437(4)
N13 C101 1.374(4)
N13 C104 1.417(3)
N13 C80 1.427(4)
N14 C81 1.386(3)
N14 C108 1.394(4)
N14 C105 1.405(3)
N15 C82 1.391(4)
N15 C112 1.398(4)
N15 C109 1.398(3)
N16 C116 1.384(3)
N16 C83 1.418(4)
N16 C113 1.430(4)
C1 C2 1.373(4)
C1 C10 1.442(4)
C2 C3 1.405(4)
C3 C4 1.376(4)
C4 C5 1.453(4)
C5 C6 1.444(4)
C5 C10 1.475(4)
C6 C7 1.373(4)
C7 C8 1.399(4)
C8 C9 1.374(4)
C9 C10 1.441(4)
C11 C12 1.379(4)
C11 C42 1.416(4)
C12 C13 1.414(5)
C12 C43 1.516(5)
C13 C14 1.398(5)
C13 C45 1.535(5)
C14 C15 1.454(5)
C15 C16 1.388(4)
C16 C17 1.440(5)
C16 C47 1.502(4)
C17 C18 1.386(4)
C17 C49 1.509(4)
C18 C19 1.444(5)
C19 C20 1.388(5)
C20 C21 1.427(4)
C21 C22 1.380(4)
C21 C53 1.512(5)
C22 C23 1.449(4)
C23 C24 1.389(4)
C24 C25 1.433(4)
C24 C55 1.508(4)
C25 C26 1.389(4)
C25 C57 1.498(4)
C26 C27 1.441(4)
C27 C28 1.380(4)
C28 C29 1.423(4)
C28 C59 1.505(4)
C29 C30 1.395(4)
C29 C61 1.494(4)
C30 C31 1.447(4)
C31 C32 1.384(4)
C32 C33 1.439(4)
C32 C63 1.495(4)
C33 C34 1.378(4)
C33 C65 1.503(4)
C34 C35 1.457(4)
C35 C36 1.386(4)
C36 C37 1.429(4)
C36 C67 1.512(4)
C37 C38 1.392(4)
C38 C39 1.444(4)
C39 C40 1.396(4)
C40 C41 1.438(5)
C41 C42 1.398(5)
C43 C44 1.502(6)
C43 H43A 0.9900
C43 H43B 0.9900
C44 H44A 0.9800
C44 H44B 0.9800
C44 H44C 0.9800
C45 C46 1.481(5)
C45 H45A 0.9900
C45 H45B 0.9900
C46 H46A 0.9800
C46 H46B 0.9800
C46 H46C 0.9800
C47 C48 1.524(5)
C47 H47A 0.9900
C47 H47B 0.9900
C48 H48A 0.9800
C48 H48B 0.9800
C48 H48C 0.9800
C49 C50 1.516(5)
C49 H49A 0.9900
C49 H49B 0.9900
C50 H50A 0.9800
C50 H50B 0.9800
C50 H50C 0.9800
C53 C54 1.516(6)
C53 H53A 0.9900
C53 H53B 0.9900
C54 H54A 0.9800
C54 H54B 0.9800
C54 H54C 0.9800
C55 C56 1.540(4)
C55 H55A 0.9900
C55 H55B 0.9900
C56 H56A 0.9800
C56 H56B 0.9800
C56 H56C 0.9800
C57 C58 1.480(4)
C57 H57A 0.9900
C57 H57B 0.9900
C58 H58A 0.9800
C58 H58B 0.9800
C58 H58C 0.9800
C59 C60 1.536(4)
C59 H59A 0.9900
C59 H59B 0.9900
C60 H60A 0.9800
C60 H60B 0.9800
C60 H60C 0.9800
C61 C62 1.537(4)
C61 H61A 0.9900
C61 H61B 0.9900
C62 H62A 0.9800
C62 H62B 0.9800
C62 H62C 0.9800
C63 C64 1.535(4)
C63 H63A 0.9900
C63 H63B 0.9900
C64 H64A 0.9800
C64 H64B 0.9800
C64 H64C 0.9800
C65 C66 1.526(4)
C65 H65A 0.9900
C65 H65B 0.9900
C66 H66A 0.9800
C66 H66B 0.9800
C66 H66C 0.9800
C67 C68 1.537(4)
C67 H67A 0.9900
C67 H67B 0.9900
C68 H68A 0.9800
C68 H68B 0.9800
C68 H68C 0.9800
C75 C76 1.379(4)
C75 C84 1.453(4)
C76 C77 1.398(4)
C77 C78 1.374(4)
C78 C79 1.438(4)
C79 C80 1.454(4)
C79 C84 1.482(4)
C80 C81 1.383(4)
C81 C82 1.406(4)
C82 C83 1.380(4)
C83 C84 1.449(4)
C85 C86 1.394(4)
C85 C116 1.432(4)
C86 C87 1.425(4)
C86 C117 1.491(4)
C87 C88 1.394(4)
C87 C119 1.492(5)
C88 C89 1.448(4)
C89 C90 1.390(4)
C90 C91 1.438(4)
C90 C121 1.510(4)
C91 C92 1.388(4)
C91 C123 1.513(4)
C92 C93 1.457(4)
C93 C94 1.383(4)
C94 C95 1.431(4)
C94 C125 1.503(4)
C95 C96 1.390(4)
C95 C127 1.518(4)
C96 C97 1.441(4)
C97 C98 1.391(4)
C98 C99 1.429(4)
C98 C129 1.502(5)
C99 C100 1.389(4)
C99 C131 1.512(4)
C100 C101 1.443(4)
C101 C102 1.382(4)
C102 C103 1.438(4)
C102 C133 1.511(4)
C103 C104 1.393(4)
C103 C135 1.499(4)
C104 C105 1.447(4)
C105 C106 1.402(4)
C106 C107 1.438(4)
C106 C137 1.501(4)
C107 C108 1.375(4)
C107 C139 1.518(4)
C108 C109 1.451(4)
C109 C110 1.379(4)
C110 C111 1.430(4)
C110 C141 1.506(4)
C111 C112 1.383(4)
C111 C143 1.507(4)
C112 C113 1.458(4)
C113 C114 1.393(4)
C114 C115 1.418(4)
C114 C145 1.503(4)
C115 C116 1.388(4)
C115 C147 1.507(4)
C117 C118 1.524(5)
C117 H11A 0.9900
C117 H11B 0.9900
C118 H11C 0.9800
C118 H11D 0.9800
C118 H11E 0.9800
C119 C120 1.497(5)
C119 H11F 0.9900
C119 H11G 0.9900
C120 H12A 0.9800
C120 H12B 0.9800
C120 H12C 0.9800
C121 C122 1.545(5)
C121 H12D 0.9900
C121 H12E 0.9900
C122 H12F 0.9800
C122 H12G 0.9800
C122 H12H 0.9800
C123 C124 1.528(4)
C123 H12I 0.9900
C123 H12J 0.9900
C124 H12K 0.9800
C124 H12L 0.9800
C124 H12M 0.9800
C125 C126 1.531(4)
C125 H12N 0.9900
C125 H12O 0.9900
C126 H12P 0.9800
C126 H12Q 0.9800
C126 H12R 0.9800
C127 C128 1.526(5)
C127 H12S 0.9900
C127 H12T 0.9900
C128 H12U 0.9800
C128 H12V 0.9800
C128 H12W 0.9800
C129 C130 1.513(5)
C129 H120 0.9900
C129 H12 0.9900
C130 H13A 0.9800
C130 H13B 0.9800
C130 H13C 0.9800
C131 C132 1.538(4)
C131 H13D 0.9900
C131 H13E 0.9900
C132 H13F 0.9800
C132 H13G 0.9800
C132 H13H 0.9800
C133 C134 1.521(5)
C133 H13I 0.9900
C133 H13J 0.9900
C134 H13K 0.9800
C134 H13L 0.9800
C134 H13M 0.9800
C135 C136 1.536(4)
C135 H13N 0.9900
C135 H13O 0.9900
C136 H13P 0.9800
C136 H13Q 0.9800
C136 H13R 0.9800
C137 C138 1.531(4)
C137 H13S 0.9900
C137 H13T 0.9900
C138 H13U 0.9800
C138 H13V 0.9800
C138 H13W 0.9800
C139 C140 1.522(4)
C139 H130 0.9900
C139 H13 0.9900
C140 H14A 0.9800
C140 H14B 0.9800
C140 H14C 0.9800
C141 C142 1.517(4)
C141 H14D 0.9900
C141 H14E 0.9900
C142 H14F 0.9800
C142 H14G 0.9800
C142 H14H 0.9800
C143 C144 1.523(4)
C143 H14I 0.9900
C143 H14J 0.9900
C144 H14K 0.9800
C144 H14L 0.9800
C144 H14M 0.9800
C145 C146 1.531(4)
C145 H14N 0.9900
C145 H14O 0.9900
C146 H14P 0.9800
C146 H14Q 0.9800
C146 H14R 0.9800
C147 C148 1.521(5)
C147 H14S 0.9900
C147 H14T 0.9900
C148 H14U 0.9800
C148 H14V 0.9800
C148 H14W 0.9800

loop_
_geom_torsion_atom_site_label_1
_geom_torsion_atom_site_label_2
_geom_torsion_atom_site_label_3
_geom_torsion_atom_site_label_4
_geom_torsion
C11 N1 C1 C2 165.6(3)
C14 N1 C1 C2 -25.7(4)
C11 N1 C1 C10 -22.2(5)
C14 N1 C1 C10 146.5(3)
N1 C1 C2 N2 2.7(5)
C10 C1 C2 N2 -170.1(3)
N1 C1 C2 C3 179.5(3)
C10 C1 C2 C3 6.7(5)
C18 N2 C2 C1 177.0(3)
C15 N2 C2 C1 25.2(5)
C18 N2 C2 C3 0.1(5)
C15 N2 C2 C3 -151.6(3)
C22 N3 C3 C4 19.9(5)
C19 N3 C3 C4 -166.5(3)
C22 N3 C3 C2 -158.5(3)
C19 N3 C3 C2 15.0(5)
C1 C2 C3 C4 -13.2(5)
N2 C2 C3 C4 163.7(3)
C1 C2 C3 N3 165.2(3)
N2 C2 C3 N3 -17.9(4)
N3 C3 C4 N4 0.4(5)
C2 C3 C4 N4 178.8(3)
N3 C3 C4 C5 -174.2(3)
C2 C3 C4 C5 4.1(5)
C26 N4 C4 C3 178.1(3)
C23 N4 C4 C3 -27.6(4)
C26 N4 C4 C5 -7.8(5)
C23 N4 C4 C5 146.5(3)
C3 C4 C5 C6 -167.2(3)
N4 C4 C5 C6 18.9(5)
C3 C4 C5 C10 10.4(5)
N4 C4 C5 C10 -163.4(3)
C27 N5 C6 C7 163.6(3)
C30 N5 C6 C7 -26.9(4)
C27 N5 C6 C5 -22.9(5)
C30 N5 C6 C5 146.6(3)
C4 C5 C6 C7 -174.1(3)
C10 C5 C6 C7 8.3(5)
C4 C5 C6 N5 12.8(5)
C10 C5 C6 N5 -164.9(3)
N5 C6 C7 N6 3.6(4)
C5 C6 C7 N6 -170.4(3)
N5 C6 C7 C8 -179.1(3)
C5 C6 C7 C8 6.8(5)
C31 N6 C7 C6 26.1(5)
C34 N6 C7 C6 174.5(3)
C31 N6 C7 C8 -151.2(3)
C34 N6 C7 C8 -2.8(5)
C38 N7 C8 C9 21.5(5)
C35 N7 C8 C9 -165.9(3)
C38 N7 C8 C7 -157.5(3)
C35 N7 C8 C7 15.1(5)
C6 C7 C8 C9 -13.5(5)
N6 C7 C8 C9 163.9(3)
C6 C7 C8 N7 165.5(3)
N6 C7 C8 N7 -17.1(4)
N7 C8 C9 N8 -0.5(5)
C7 C8 C9 N8 178.5(3)
N7 C8 C9 C10 -175.1(3)
C7 C8 C9 C10 3.9(5)
C42 N8 C9 C8 174.0(3)
C39 N8 C9 C8 -26.6(4)
C42 N8 C9 C10 -11.9(5)
C39 N8 C9 C10 147.5(3)
C8 C9 C10 C1 -167.3(3)
N8 C9 C10 C1 18.9(5)
C8 C9 C10 C5 11.3(5)
N8 C9 C10 C5 -162.5(3)
C2 C1 C10 C9 -173.6(3)
N1 C1 C10 C9 14.7(5)
C2 C1 C10 C5 7.9(5)
N1 C1 C10 C5 -163.8(3)
C6 C5 C10 C9 -17.1(4)
C4 C5 C10 C9 165.1(3)
C6 C5 C10 C1 161.6(3)
C4 C5 C10 C1 -16.2(4)
C14 N1 C11 C12 -5.1(4)
C1 N1 C11 C12 165.0(3)
C14 N1 C11 C42 168.9(3)
C1 N1 C11 C42 -21.0(5)
N1 C11 C12 C13 4.9(4)
C42 C11 C12 C13 -168.7(4)
N1 C11 C12 C43 -169.7(3)
C42 C11 C12 C43 16.7(6)
C11 C12 C13 C14 -2.8(4)
C43 C12 C13 C14 171.7(4)
C11 C12 C13 C45 170.6(3)
C43 C12 C13 C45 -14.9(6)
C12 C13 C14 N1 -0.3(4)
C45 C13 C14 N1 -173.2(4)
C12 C13 C14 C15 169.8(4)
C45 C13 C14 C15 -3.2(7)
C11 N1 C14 C13 3.3(4)
C1 N1 C14 C13 -167.1(3)
C11 N1 C14 C15 -169.0(3)
C1 N1 C14 C15 20.6(5)
C2 N2 C15 C16 155.6(3)
C18 N2 C15 C16 0.5(4)
C2 N2 C15 C14 -29.4(4)
C18 N2 C15 C14 175.5(3)
C13 C14 C15 C16 10.6(8)
N1 C14 C15 C16 179.9(4)
C13 C14 C15 N2 -162.1(4)
N1 C14 C15 N2 7.2(4)
N2 C15 C16 C17 0.2(4)
C14 C15 C16 C17 -172.8(4)
N2 C15 C16 C47 -176.7(3)
C14 C15 C16 C47 10.3(7)
C15 C16 C17 C18 -0.9(4)
C47 C16 C17 C18 176.3(3)
C15 C16 C17 C49 -173.4(3)
C47 C16 C17 C49 3.8(5)
C16 C17 C18 N2 1.2(4)
C49 C17 C18 N2 173.3(3)
C16 C17 C18 C19 -174.4(4)
C49 C17 C18 C19 -2.3(7)
C2 N2 C18 C17 -155.5(3)
C15 N2 C18 C17 -1.1(4)
C2 N2 C18 C19 21.1(5)
C15 N2 C18 C19 175.5(3)
C22 N3 C19 C20 -0.2(4)
C3 N3 C19 C20 -174.5(3)
C22 N3 C19 C18 -179.7(3)
C3 N3 C19 C18 6.0(5)
C17 C18 C19 C20 -27.1(8)
N2 C18 C19 C20 157.6(4)
C17 C18 C19 N3 152.1(4)
N2 C18 C19 N3 -23.2(4)
N3 C19 C20 C21 -0.4(4)
C18 C19 C20 C21 178.8(4)
N3 C19 C20 C51A 178.4(10)
C18 C19 C20 C51A -2.3(12)
N3 C19 C20 C51 174.9(5)
C18 C19 C20 C51 -5.8(8)
C52A C51A C20 C19 99.6(12)
C52A C51A C20 C21 -81.8(8)
C52 C51 C20 C19 -60.1(7)
C52 C51 C20 C21 114.4(5)
C19 C20 C21 C22 1.0(4)
C51A C20 C21 C22 -178.0(9)
C51 C20 C21 C22 -174.4(5)
C19 C20 C21 C53 -177.2(4)
C51A C20 C21 C53 3.9(10)
C51 C20 C21 C53 7.4(7)
C20 C21 C22 N3 -1.1(4)
C53 C21 C22 N3 177.0(4)
C20 C21 C22 C23 -170.9(4)
C53 C21 C22 C23 7.1(7)
C3 N3 C22 C21 175.1(3)
C19 N3 C22 C21 0.8(4)
C3 N3 C22 C23 -12.2(4)
C19 N3 C22 C23 173.5(3)
C26 N4 C23 C24 6.6(3)
C4 N4 C23 C24 -151.7(3)
C26 N4 C23 C22 -166.7(3)
C4 N4 C23 C22 34.9(4)
C21 C22 C23 C24 -15.1(8)
N3 C22 C23 C24 175.6(4)
C21 C22 C23 N4 155.6(4)
N3 C22 C23 N4 -13.7(4)
N4 C23 C24 C25 -5.0(3)
C22 C23 C24 C25 166.2(4)
N4 C23 C24 C55 173.5(3)
C22 C23 C24 C55 -15.3(6)
C23 C24 C25 C26 1.6(4)
C55 C24 C25 C26 -177.0(3)
C23 C24 C25 C57 176.8(3)
C55 C24 C25 C57 -1.7(5)
C24 C25 C26 N4 2.6(3)
C57 C25 C26 N4 -172.8(3)
C24 C25 C26 C27 -163.9(3)
C57 C25 C26 C27 20.7(5)
C4 N4 C26 C25 151.5(3)
C23 N4 C26 C25 -5.7(3)
C4 N4 C26 C27 -41.0(5)
C23 N4 C26 C27 161.8(3)
C6 N5 C27 C28 167.2(3)
C30 N5 C27 C28 -3.5(3)
C6 N5 C27 C26 -17.8(5)
C30 N5 C27 C26 171.5(3)
C25 C26 C27 C28 36.8(5)
N4 C26 C27 C28 -128.1(3)
C25 C26 C27 N5 -137.0(3)
N4 C26 C27 N5 58.1(4)
N5 C27 C28 C29 3.5(4)
C26 C27 C28 C29 -170.9(3)
N5 C27 C28 C59 -171.7(3)
C26 C27 C28 C59 13.9(5)
C27 C28 C29 C30 -2.1(4)
C59 C28 C29 C30 173.0(3)
C27 C28 C29 C61 170.1(3)
C59 C28 C29 C61 -14.8(5)
C28 C29 C30 N5 0.0(4)
C61 C29 C30 N5 -171.6(3)
C28 C29 C30 C31 167.3(4)
C61 C29 C30 C31 -4.3(6)
C27 N5 C30 C29 2.1(3)
C6 N5 C30 C29 -169.3(3)
C27 N5 C30 C31 -167.7(3)
C6 N5 C30 C31 20.9(4)
C7 N6 C31 C32 151.4(3)
C34 N6 C31 C32 -1.1(3)
C7 N6 C31 C30 -31.2(4)
C34 N6 C31 C30 176.3(3)
C29 C30 C31 C32 18.2(7)
N5 C30 C31 C32 -175.4(4)
C29 C30 C31 N6 -158.0(3)
N5 C30 C31 N6 8.3(4)
N6 C31 C32 C33 1.5(3)
C30 C31 C32 C33 -174.9(4)
N6 C31 C32 C63 -168.5(3)
C30 C31 C32 C63 15.1(6)
C31 C32 C33 C34 -1.4(4)
C63 C32 C33 C34 169.5(3)
C31 C32 C33 C65 -179.3(3)
C63 C32 C33 C65 -8.4(5)
C32 C33 C34 N6 0.7(3)
C65 C33 C34 N6 178.6(3)
C32 C33 C34 C35 -173.7(4)
C65 C33 C34 C35 4.1(6)
C7 N6 C34 C33 -151.4(3)
C31 N6 C34 C33 0.2(3)
C7 N6 C34 C35 24.5(4)
C31 N6 C34 C35 176.1(2)
C38 N7 C35 C36 0.5(4)
C8 N7 C35 C36 -172.9(3)
C38 N7 C35 C34 -179.6(3)
C8 N7 C35 C34 7.0(5)
C33 C34 C35 C36 -31.4(7)
N6 C34 C35 C36 154.4(4)
C33 C34 C35 N7 148.7(4)
N6 C34 C35 N7 -25.5(4)
N7 C35 C36 C37 0.4(4)
C34 C35 C36 C37 -179.5(4)
N7 C35 C36 C67 -179.2(3)
C34 C35 C36 C67 0.9(7)
C35 C36 C37 C38 -1.2(4)
C67 C36 C37 C38 178.4(3)
C35 C36 C37 C69A -174.7(9)
C67 C36 C37 C69A 5.0(11)
C35 C36 C37 C69 -176.4(6)
C67 C36 C37 C69 3.2(7)
C70A C69A C37 C38 94.9(16)
C70A C69A C37 C36 -93.2(12)
C70 C69 C37 C38 -74.7(8)
C70 C69 C37 C36 99.6(7)
C8 N7 C38 C37 172.2(3)
C35 N7 C38 C37 -1.3(4)
C8 N7 C38 C39 -14.2(5)
C35 N7 C38 C39 172.3(3)
C36 C37 C38 N7 1.5(4)
C69A C37 C38 N7 174.4(10)
C69 C37 C38 N7 176.6(6)
C36 C37 C38 C39 -169.5(4)
C69A C37 C38 C39 3.3(12)
C69 C37 C38 C39 5.5(9)
C42 N8 C39 C40 7.5(4)
C9 N8 C39 C40 -155.0(3)
C42 N8 C39 C38 -164.0(3)
C9 N8 C39 C38 33.4(4)
N7 C38 C39 C40 179.8(4)
C37 C38 C39 C40 -9.6(8)
N7 C38 C39 N8 -11.8(4)
C37 C38 C39 N8 158.8(4)
N8 C39 C40 C41 -5.0(4)
C38 C39 C40 C41 164.1(4)
N8 C39 C40 C71 173.4(7)
C38 C39 C40 C71 -17.6(9)
N8 C39 C40 C71A 173.9(12)
C38 C39 C40 C71A -17.0(13)
C72 C71 C40 C39 -69.3(15)
C72 C71 C40 C41 108.7(11)
C72A C71A C40 C39 99(2)
C72A C71A C40 C41 -82(2)
C39 C40 C41 C42 0.9(4)
C71 C40 C41 C42 -177.4(7)
C71A C40 C41 C42 -178.2(10)
C39 C40 C41 C73 175.7(5)
C39 C40 C41 C73A 176.8(7)
C74 C73 C41 C42 32.4(13)
C74 C73 C41 C40 -140.5(8)
C74A C73A C41 C42 107.0(9)
C74A C73A C41 C40 -68.6(13)
C9 N8 C42 C41 154.7(3)
C39 N8 C42 C41 -6.9(4)
C9 N8 C42 C11 -36.1(5)
C39 N8 C42 C11 162.3(3)
C40 C41 C42 N8 3.7(4)
C73 C41 C42 N8 -169.7(7)
C73A C41 C42 N8 -173.0(5)
C40 C41 C42 C11 -164.4(4)
C73 C41 C42 C11 22.3(9)
C73A C41 C42 C11 19.0(7)
C12 C11 C42 N8 -128.9(4)
N1 C11 C42 N8 58.4(5)
C12 C11 C42 C41 37.7(6)
N1 C11 C42 C41 -135.0(4)
C11 C12 C43 C44 68.2(6)
C13 C12 C43 C44 -105.4(5)
C14 C13 C45 C46 -98.5(5)
C12 C13 C45 C46 89.5(4)
C15 C16 C47 C48 -106.9(4)
C17 C16 C47 C48 76.6(5)
C18 C17 C49 C50 -73.0(5)
C16 C17 C49 C50 98.0(4)
C22 C21 C53 C54 99.8(5)
C20 C21 C53 C54 -82.4(5)
C23 C24 C55 C56 112.9(4)
C25 C24 C55 C56 -68.8(4)
C26 C25 C57 C58 103.4(4)
C24 C25 C57 C58 -71.0(5)
C27 C28 C59 C60 102.7(4)
C29 C28 C59 C60 -71.6(4)
C30 C29 C61 C62 75.1(4)
C28 C29 C61 C62 -95.3(4)
C31 C32 C63 C64 60.9(4)
C33 C32 C63 C64 -107.8(3)
C34 C33 C65 C66 108.6(4)
C32 C33 C65 C66 -73.9(4)
C35 C36 C67 C68 104.2(4)
C37 C36 C67 C68 -75.4(4)
C85 N9 C75 C76 -170.3(3)
C88 N9 C75 C76 24.2(4)
C85 N9 C75 C84 18.0(5)
C88 N9 C75 C84 -147.5(3)
N9 C75 C76 N10 -1.0(5)
C84 C75 C76 N10 171.4(3)
N9 C75 C76 C77 179.6(3)
C84 C75 C76 C77 -8.0(5)
C89 N10 C76 C75 -20.0(5)
C92 N10 C76 C75 172.6(3)
C89 N10 C76 C77 159.5(3)
C92 N10 C76 C77 -7.9(5)
C96 N11 C77 C78 -21.8(5)
C93 N11 C77 C78 173.8(3)
C96 N11 C77 C76 155.5(3)
C93 N11 C77 C76 -8.9(5)
C75 C76 C77 C78 14.6(5)
N10 C76 C77 C78 -164.8(3)
C75 C76 C77 N11 -162.6(3)
N10 C76 C77 N11 17.9(5)
N11 C77 C78 N12 -0.6(5)
C76 C77 C78 N12 -177.7(3)
N11 C77 C78 C79 171.8(3)
C76 C77 C78 C79 -5.3(5)
C100 N12 C78 C77 -176.2(3)
C97 N12 C78 C77 28.3(4)
C100 N12 C78 C79 11.9(5)
C97 N12 C78 C79 -143.6(3)
C77 C78 C79 C80 169.4(3)
N12 C78 C79 C80 -19.3(5)
C77 C78 C79 C84 -9.4(5)
N12 C78 C79 C84 161.9(3)
C101 N13 C80 C81 -168.6(3)
C104 N13 C80 C81 24.0(4)
C101 N13 C80 C79 16.8(5)
C104 N13 C80 C79 -150.5(3)
C78 C79 C80 C81 173.5(3)
C84 C79 C80 C81 -7.7(5)
C78 C79 C80 N13 -12.3(5)
C84 C79 C80 N13 166.5(3)
N13 C80 C81 N14 -3.7(4)
C79 C80 C81 N14 171.3(3)
N13 C80 C81 C82 177.9(3)
C79 C80 C81 C82 -7.1(5)
C108 N14 C81 C80 174.6(3)
C105 N14 C81 C80 -16.6(5)
C108 N14 C81 C82 -7.0(5)
C105 N14 C81 C82 161.9(3)
C112 N15 C82 C83 -23.6(5)
C109 N15 C82 C83 175.1(3)
C112 N15 C82 C81 152.7(3)
C109 N15 C82 C81 -8.6(5)
C80 C81 C82 C83 13.2(5)
N14 C81 C82 C83 -165.2(3)
C80 C81 C82 N15 -163.1(3)
N14 C81 C82 N15 18.4(4)
N15 C82 C83 N16 -1.2(4)
C81 C82 C83 N16 -177.4(3)
N15 C82 C83 C84 172.7(3)
C81 C82 C83 C84 -3.5(5)
C116 N16 C83 C82 -170.8(3)
C113 N16 C83 C82 26.0(4)
C116 N16 C83 C84 15.9(5)
C113 N16 C83 C84 -147.3(3)
C82 C83 C84 C75 169.0(3)
N16 C83 C84 C75 -18.0(5)
C82 C83 C84 C79 -11.4(5)
N16 C83 C84 C79 161.6(3)
C76 C75 C84 C83 172.8(3)
N9 C75 C84 C83 -15.9(5)
C76 C75 C84 C79 -6.8(5)
N9 C75 C84 C79 164.5(3)
C78 C79 C84 C83 -164.4(3)
C80 C79 C84 C83 16.7(4)
C78 C79 C84 C75 15.2(4)
C80 C79 C84 C75 -163.6(3)
C88 N9 C85 C86 5.0(4)
C75 N9 C85 C86 -162.2(3)
C88 N9 C85 C116 -165.4(3)
C75 N9 C85 C116 27.4(5)
N9 C85 C86 C87 -3.8(4)
C116 C85 C86 C87 165.7(3)
N9 C85 C86 C117 173.6(3)
C116 C85 C86 C117 -16.9(5)
C85 C86 C87 C88 1.2(4)
C117 C86 C87 C88 -176.2(3)
C85 C86 C87 C119 -179.1(3)
C117 C86 C87 C119 3.6(6)
C86 C87 C88 N9 1.8(4)
C119 C87 C88 N9 -177.9(4)
C86 C87 C88 C89 -164.8(4)
C119 C87 C88 C89 15.5(7)
C85 N9 C88 C87 -4.2(4)
C75 N9 C88 C87 163.5(3)
C85 N9 C88 C89 165.2(3)
C75 N9 C88 C89 -27.1(4)
C76 N10 C89 C90 -169.0(3)
C92 N10 C89 C90 -0.2(4)
C76 N10 C89 C88 16.7(5)
C92 N10 C89 C88 -174.4(3)
C87 C88 C89 C90 -0.1(8)
N9 C88 C89 C90 -165.8(4)
C87 C88 C89 N10 171.5(4)
N9 C88 C89 N10 5.9(4)
N10 C89 C90 C91 -0.3(4)
C88 C89 C90 C91 171.7(4)
N10 C89 C90 C121 -176.0(3)
C88 C89 C90 C121 -4.0(7)
C89 C90 C91 C92 0.7(4)
C121 C90 C91 C92 176.8(3)
C89 C90 C91 C123 175.9(3)
C121 C90 C91 C123 -8.0(5)
C90 C91 C92 N10 -0.7(4)
C123 C91 C92 N10 -175.7(3)
C90 C91 C92 C93 -179.5(4)
C123 C91 C92 C93 5.5(7)
C89 N10 C92 C91 0.6(4)
C76 N10 C92 C91 169.5(3)
C89 N10 C92 C93 179.7(3)
C76 N10 C92 C93 -11.4(5)
C96 N11 C93 C94 2.9(4)
C77 N11 C93 C94 168.9(3)
C96 N11 C93 C92 -176.3(3)
C77 N11 C93 C92 -10.3(5)
C91 C92 C93 C94 19.6(7)
N10 C92 C93 C94 -159.1(4)
C91 C92 C93 N11 -161.6(4)
N10 C92 C93 N11 19.7(4)
N11 C93 C94 C95 -1.1(4)
C92 C93 C94 C95 177.8(4)
N11 C93 C94 C125 -173.1(3)
C92 C93 C94 C125 5.7(7)
C93 C94 C95 C96 -1.0(4)
C125 C94 C95 C96 171.4(3)
C93 C94 C95 C127 176.0(3)
C125 C94 C95 C127 -11.6(5)
C77 N11 C96 C95 -169.8(3)
C93 N11 C96 C95 -3.5(4)
C77 N11 C96 C97 15.5(4)
C93 N11 C96 C97 -178.2(3)
C94 C95 C96 N11 2.7(4)
C127 C95 C96 N11 -174.1(3)
C94 C95 C96 C97 175.4(4)
C127 C95 C96 C97 -1.4(7)
C100 N12 C97 C98 -6.9(4)
C78 N12 C97 C98 152.6(3)
C100 N12 C97 C96 166.4(3)
C78 N12 C97 C96 -34.2(4)
N11 C96 C97 C98 -178.1(4)
C95 C96 C97 C98 9.6(8)
N11 C96 C97 N12 11.2(4)
C95 C96 C97 N12 -161.0(4)
N12 C97 C98 C99 5.0(4)
C96 C97 C98 C99 -166.2(4)
N12 C97 C98 C129 -170.5(3)
C96 C97 C98 C129 18.3(7)
C97 C98 C99 C100 -1.5(4)
C129 C98 C99 C100 174.2(3)
C97 C98 C99 C131 -178.3(3)
C129 C98 C99 C131 -2.7(5)
C97 N12 C100 C99 6.0(4)
C78 N12 C100 C99 -152.0(3)
C97 N12 C100 C101 -165.7(3)
C78 N12 C100 C101 36.3(5)
C98 C99 C100 N12 -2.8(4)
C131 C99 C100 N12 173.9(3)
C98 C99 C100 C101 167.9(3)
C131 C99 C100 C101 -15.4(6)
C104 N13 C101 C102 5.2(3)
C80 N13 C101 C102 -163.7(3)
C104 N13 C101 C100 -164.5(3)
C80 N13 C101 C100 26.6(5)
N12 C100 C101 N13 -61.5(4)
C99 C100 C101 N13 128.8(4)
N12 C100 C101 C102 130.9(3)
C99 C100 C101 C102 -38.7(6)
N13 C101 C102 C103 -3.7(4)
C100 C101 C102 C103 165.3(3)
N13 C101 C102 C133 175.9(3)
C100 C101 C102 C133 -15.2(5)
C101 C102 C103 C104 0.7(4)
C133 C102 C103 C104 -178.9(3)
C101 C102 C103 C135 -178.6(3)
C133 C102 C103 C135 1.8(5)
C102 C103 C104 N13 2.4(4)
C135 C103 C104 N13 -178.3(3)
C102 C103 C104 C105 -166.7(4)
C135 C103 C104 C105 12.7(6)
C101 N13 C104 C103 -4.7(3)
C80 N13 C104 C103 164.5(3)
C101 N13 C104 C105 166.4(3)
C80 N13 C104 C105 -24.3(4)
C81 N14 C105 C106 -169.3(3)
C108 N14 C105 C106 0.8(3)
C81 N14 C105 C104 16.2(4)
C108 N14 C105 C104 -173.7(3)
C103 C104 C105 C106 -0.2(7)
N13 C104 C105 C106 -168.4(4)
C103 C104 C105 N14 171.7(3)
N13 C104 C105 N14 3.4(4)
N14 C105 C106 C107 0.6(3)
C104 C105 C106 C107 172.9(4)
N14 C105 C106 C137 -169.2(3)
C104 C105 C106 C137 3.0(7)
C105 C106 C107 C108 -1.9(4)
C137 C106 C107 C108 169.1(3)
C105 C106 C107 C139 170.6(3)
C137 C106 C107 C139 -18.4(5)
C106 C107 C108 N14 2.3(4)
C139 C107 C108 N14 -170.0(3)
C106 C107 C108 C109 -174.3(4)
C139 C107 C108 C109 13.4(6)
C81 N14 C108 C107 168.1(3)
C105 N14 C108 C107 -2.0(4)
C81 N14 C108 C109 -14.4(4)
C105 N14 C108 C109 175.5(3)
C82 N15 C109 C110 163.0(3)
C112 N15 C109 C110 -0.6(4)
C82 N15 C109 C108 -12.8(4)
C112 N15 C109 C108 -176.5(3)
C107 C108 C109 C110 25.7(7)
N14 C108 C109 C110 -150.7(4)
C107 C108 C109 N15 -160.1(4)
N14 C108 C109 N15 23.5(4)
N15 C109 C110 C111 0.6(4)
C108 C109 C110 C111 175.1(4)
N15 C109 C110 C141 -168.3(3)
C108 C109 C110 C141 6.3(6)
C109 C110 C111 C112 -0.3(4)
C141 C110 C111 C112 168.9(3)
C109 C110 C111 C143 175.8(3)
C141 C110 C111 C143 -15.0(5)
C110 C111 C112 N15 -0.1(3)
C143 C111 C112 N15 -175.6(3)
C110 C111 C112 C113 172.6(4)
C143 C111 C112 C113 -2.9(7)
C82 N15 C112 C111 -163.2(3)
C109 N15 C112 C111 0.4(3)
C82 N15 C112 C113 22.0(4)
C109 N15 C112 C113 -174.4(3)
C116 N16 C113 C114 -5.2(3)
C83 N16 C113 C114 160.6(3)
C116 N16 C113 C112 167.3(3)
C83 N16 C113 C112 -26.9(4)
C111 C112 C113 C114 -0.5(7)
N15 C112 C113 C114 171.9(3)
C111 C112 C113 N16 -170.1(4)
N15 C112 C113 N16 2.3(4)
N16 C113 C114 C115 2.1(3)
C112 C113 C114 C115 -168.2(4)
N16 C113 C114 C145 -177.7(3)
C112 C113 C114 C145 12.0(6)
C113 C114 C115 C116 1.7(4)
C145 C114 C115 C116 -178.5(3)
C113 C114 C115 C147 -175.2(3)
C145 C114 C115 C147 4.6(5)
C83 N16 C116 C115 -158.9(3)
C113 N16 C116 C115 6.3(3)
C83 N16 C116 C85 31.3(5)
C113 N16 C116 C85 -163.5(3)
C114 C115 C116 N16 -4.9(4)
C147 C115 C116 N16 172.0(3)
C114 C115 C116 C85 163.9(3)
C147 C115 C116 C85 -19.1(5)
N9 C85 C116 N16 -59.9(4)
C86 C85 C116 N16 131.9(3)
N9 C85 C116 C115 132.6(3)
C86 C85 C116 C115 -35.6(6)
C85 C86 C117 C118 -107.1(4)
C87 C86 C117 C118 69.9(4)
C88 C87 C119 C120 72.4(5)
C86 C87 C119 C120 -107.3(4)
C89 C90 C121 C122 89.2(5)
C91 C90 C121 C122 -86.0(4)
C92 C91 C123 C124 69.6(5)
C90 C91 C123 C124 -104.6(4)
C93 C94 C125 C126 64.9(5)
C95 C94 C125 C126 -106.0(4)
C96 C95 C127 C128 -103.3(4)
C94 C95 C127 C128 80.3(4)
C97 C98 C129 C130 -113.0(4)
C99 C98 C129 C130 72.3(4)
C100 C99 C131 C132 -34.6(5)
C98 C99 C131 C132 141.6(3)
C101 C102 C133 C134 -114.2(4)
C103 C102 C133 C134 65.3(4)
C104 C103 C135 C136 72.6(4)
C102 C103 C135 C136 -108.1(4)
C105 C106 C137 C138 80.4(4)
C107 C106 C137 C138 -88.3(4)
C108 C107 C139 C140 -112.3(4)
C106 C107 C139 C140 76.6(4)
C109 C110 C141 C142 82.8(4)
C111 C110 C141 C142 -84.4(4)
C112 C111 C143 C144 96.9(4)
C110 C111 C143 C144 -78.1(4)
C113 C114 C145 C146 72.3(4)
C115 C114 C145 C146 -107.5(4)
C116 C115 C147 C148 -102.5(4)
C114 C115 C147 C148 73.9(4)
